data_7134355
loop_
_publ_author_name
'Fang, Renbo'
'Zhang, Di'
'Dong, Jing'
'Feng, Yeqin'
'Liu, Chengpeng'
'Yao, Liaoyuan'
'Chi, Yingnan'
'Hu, Changwen'

_publ_section_title
;
 An open hollow polyoxovanadate cage based on {Nb(V5)} pentagons with
 size-selective encapsulation properties
;
_journal_issue 33
_journal_name_full 'Chemical Communications'
_journal_page_first 6182
_journal_page_last 6185
_journal_paper_doi 10.1039/D5CC01376C
_journal_volume 61
_journal_year 2025
_chemical_formula_moiety 'C54 H42 Nb2 O67 P8 S2 V14, 5(C2 H8 N), C2 H7 N, C2 H6 N'
_chemical_formula_sum 'C80 H142 N12 Nb2 O69 P8 S2 V14'
_chemical_formula_weight 3586.91
_space_group_crystal_system monoclinic
_space_group_IT_number 14
_space_group_name_Hall '-P 2yn'
_space_group_name_H-M_alt 'P 1 21/n 1'
_atom_sites_solution_hydrogens geom
_atom_sites_solution_primary iterative
_audit_creation_date 2025-03-12
_audit_creation_method
;
Olex2 1.5
(compiled 2024.02.16 svn.r378c4104 for OlexSys, GUI svn.r6928)
;
_audit_update_record
;
2025-03-12 deposited with the CCDC.	2025-03-25 downloaded from the CCDC.
;
_cell_angle_alpha 90
_cell_angle_beta 90.1190(10)
_cell_angle_gamma 90
_cell_formula_units_Z 4
_cell_length_a 18.1749(3)
_cell_length_b 25.9752(4)
_cell_length_c 29.0297(4)
_cell_measurement_reflns_used 32609
_cell_measurement_temperature 149.99
_cell_measurement_theta_max 31.1980
_cell_measurement_theta_min 2.0790
_cell_volume 13704.8(4)
_computing_cell_refinement 'CrysAlisPro 1.171.43.140a (Rigaku OD, 2024)'
_computing_data_collection 'CrysAlisPro 1.171.43.140a (Rigaku OD, 2024)'
_computing_data_reduction 'CrysAlisPro 1.171.43.140a (Rigaku OD, 2024)'
_computing_molecular_graphics 'Olex2 1.5 (Dolomanov et al., 2009)'
_computing_publication_material 'Olex2 1.5 (Dolomanov et al., 2009)'
_computing_structure_refinement 'SHELXL 2016/6 (Sheldrick, 2015)'
_computing_structure_solution 'olex2.solve 1.5 (Bourhis et al., 2015)'
_diffrn_ambient_temperature 149.99
_diffrn_detector_area_resol_mean 10.0000
_diffrn_measured_fraction_theta_full 0.979
_diffrn_measured_fraction_theta_max 0.979
_diffrn_measurement_device_type 'Rigaku (Mo) X-ray Source'
_diffrn_measurement_method '\f and \w scans'
_diffrn_radiation_type MoK\a
_diffrn_radiation_wavelength 0.71073
_diffrn_reflns_av_R_equivalents 0.0600
_diffrn_reflns_av_unetI/netI 0.0739
_diffrn_reflns_Laue_measured_fraction_full 0.979
_diffrn_reflns_Laue_measured_fraction_max 0.979
_diffrn_reflns_limit_h_max 21
_diffrn_reflns_limit_h_min -21
_diffrn_reflns_limit_k_max 30
_diffrn_reflns_limit_k_min -30
_diffrn_reflns_limit_l_max 29
_diffrn_reflns_limit_l_min -34
_diffrn_reflns_number 70213
_diffrn_reflns_point_group_measured_fraction_full 0.979
_diffrn_reflns_point_group_measured_fraction_max 0.979
_diffrn_reflns_theta_full 25.000
_diffrn_reflns_theta_max 25.000
_diffrn_reflns_theta_min 1.927
_diffrn_source 'Rotating-anode X-ray tube'
_exptl_absorpt_coefficient_mu 1.287
_exptl_absorpt_correction_T_max 1.00000
_exptl_absorpt_correction_T_min 0.67348
_exptl_absorpt_correction_type multi-scan
_exptl_crystal_colour green
_exptl_crystal_colour_primary green
_exptl_crystal_density_diffrn 1.738
_exptl_crystal_description block
_exptl_crystal_F_000 7256
_exptl_crystal_size_max 0.35
_exptl_crystal_size_mid 0.26
_exptl_crystal_size_min 0.16
_refine_diff_density_max 2.672
_refine_diff_density_min -1.902
_refine_diff_density_rms 0.164
_refine_ls_extinction_method none
_refine_ls_goodness_of_fit_ref 1.026
_refine_ls_hydrogen_treatment constr
_refine_ls_matrix_type full
_refine_ls_number_parameters 1637
_refine_ls_number_reflns 23641
_refine_ls_number_restraints 5540
_refine_ls_restrained_S_all 1.041
_refine_ls_R_factor_all 0.0975
_refine_ls_R_factor_gt 0.0762
_refine_ls_shift/su_max 0.001
_refine_ls_shift/su_mean 0.000
_refine_ls_structure_factor_coef Fsqd
_refine_ls_weighting_details 'w=1/[\s^2^(Fo^2^)+(0.1285P)^2^+98.3168P] where P=(Fo^2^+2Fc^2^)/3'
_refine_ls_weighting_scheme calc
_refine_ls_wR_factor_gt 0.2123
_refine_ls_wR_factor_ref 0.2234
_reflns_Friedel_coverage 0.000
_reflns_number_gt 19459
_reflns_number_total 23641
_reflns_threshold_expression 'I > 2\s(I)'
_cod_data_source_file d5cc01376c2.cif
_cod_data_source_block 1_a
_cod_depositor_comments 'Adding full bibliography for 7134353--7134356.cif.'
_cod_database_code 7134355
_shelx_shelxl_version_number 2016/6
_shelx_space_group_comment
;
The symmetry employed for this shelxl refinement is uniquely defined
by the following loop, which should always be used as a source of
symmetry information in preference to the above space-group names.
They are only intended as comments.
;
_shelx_estimated_absorpt_t_max 0.821
_shelx_estimated_absorpt_t_min 0.662
_olex2_refinement_description
;
1. Fixed Uiso
 At 1.2 times of:
  All C(H) groups, All C(H,H) groups, All N(H,H) groups
 At 1.5 times of:
  All C(H,H,H) groups, All C(H,H,H,H,H,H) groups
2. Restrained distances
 C73-N6A
 1.5 with sigma of 0.02
 C51-C53
 2.1 with sigma of 0.01
 C19-C24
 1.42 with sigma of 0.002
3. Rigid bond restraints
 O9, V4
 with sigma for 1-2 distances of 0.01 and sigma for 1-3 distances of 0.01
 V7, O52
 with sigma for 1-2 distances of 0.002 and sigma for 1-3 distances of 0.02
 V7, O40
 with sigma for 1-2 distances of 0.002 and sigma for 1-3 distances of 0.02
 V4, O17
 with sigma for 1-2 distances of 0.002 and sigma for 1-3 distances of 0.02
 V4, O18
 with sigma for 1-2 distances of 0.002 and sigma for 1-3 distances of 0.02
4. Uiso/Uaniso restraints and constraints
O19 \\sim O61 \\sim O67A \\sim O66 \\sim O11 \\sim O40 \\sim O42 \\sim O17
\\sim O41 \\sim O64 \\sim O37 \\sim O52 \\sim O10 \\sim O15 \\sim O13 \\sim O39
\\sim O48 \\sim O36 \\sim O7 \\sim O29 \\sim O46 \\sim O28 \\sim O6 \\sim O22
\\sim O65 \\sim O43 \\sim O31 \\sim O67 \\sim O69 \\sim O23 \\sim O58 \\sim O30
\\sim O14 \\sim O65A \\sim O12 \\sim O60 \\sim O18 \\sim O24 \\sim O45 \\sim
O62 \\sim O20 \\sim O49 \\sim O9 \\sim O34 \\sim O38 \\sim O26 \\sim O53 \\sim
O32 \\sim O8 \\sim O50 \\sim O47 \\sim O5 \\sim O51 \\sim O4 \\sim O35 \\sim O1
\\sim O21 \\sim O16 \\sim O59 \\sim O54 \\sim O27 \\sim O3 \\sim O44 \\sim O63
\\sim O57 \\sim O25 \\sim O33 \\sim O2 \\sim O56 \\sim O66A \\sim V9 \\sim V8
\\sim V7 \\sim V12 \\sim V4 \\sim V5 \\sim V1 \\sim V2 \\sim V3 \\sim V11 \\sim
V6 \\sim V10 \\sim V14 \\sim V13 \\sim Nb1 \\sim Nb2 \\sim P8 \\sim P7 \\sim P2
\\sim P5 \\sim P6 \\sim P1 \\sim P4 \\sim P3 \\sim C43 \\sim C48 \\sim C47
\\sim C46 \\sim C45 \\sim C44 \\sim C1 \\sim C6 \\sim C5 \\sim C4 \\sim C3
\\sim C2 \\sim C13 \\sim C14 \\sim C15 \\sim C16 \\sim C17 \\sim C18 \\sim C31
\\sim C32 \\sim C33 \\sim C34 \\sim C35 \\sim C36 \\sim C25 \\sim C30 \\sim C29
\\sim C28 \\sim C27 \\sim C26 \\sim C37 \\sim C38 \\sim C39 \\sim C40 \\sim C41
\\sim C42 \\sim C7 \\sim C8 \\sim C10 \\sim C11 \\sim C12 \\sim C9 \\sim C19
\\sim C24 \\sim C23 \\sim C22 \\sim C20 \\sim C50 \\sim C53 \\sim C52A \\sim
C51A \\sim C54A \\sim C49A \\sim C21 \\sim C73 \\sim C59 \\sim C60 \\sim C61
\\sim C62 \\sim C58 \\sim C57 \\sim C71 \\sim C69 \\sim C52 \\sim C51 \\sim C54
\\sim C49 \\sim C70 \\sim C72 \\sim C66 \\sim C63 \\sim C64 \\sim C74 \\sim C67
\\sim C65: within 3.8A with sigma of 0.01 and sigma for terminal atoms of 0.02
within 3.8A
O9 \\sim V4: within 2A with sigma of 0.01 and sigma for terminal atoms of 0.02
within 2A
V7 \\sim O40: within 2A with sigma of 0.002 and sigma for terminal atoms of
0.04 within 2A
O52 \\sim V7: within 2A with sigma of 0.002 and sigma for terminal atoms of
0.04 within 2A
V4 \\sim O17: within 2A with sigma of 0.002 and sigma for terminal atoms of
0.04 within 2A
O18 \\sim V4: within 2A with sigma of 0.002 and sigma for terminal atoms of
0.04 within 2A
Uanis(N7A) \\sim Ueq, Uanis(N7) \\sim Ueq, Uanis(C67) \\sim Ueq, Uanis(C65)
\\sim Ueq, Uanis(N1) \\sim Ueq: with sigma of 0.01 and sigma for terminal atoms
of 0.02
5. Others
 Fixed Sof: C52A(0.5) H52A(0.5) C51A(0.5) H51A(0.5) C54A(0.5) C49A(0.5)
 H73D(0.5) H73E(0.5) H73F(0.5) H73A(0.5) H73B(0.5) H73C(0.5) N7A(0.5) H7AA(0.5)
 H7AB(0.5) C71(0.5) H71A(0.5) H71B(0.5) H71C(0.5) C69(0.5) H69A(0.5) H69B(0.5)
 H69C(0.5) C52(0.5) H52(0.5) C51(0.5) H51(0.5) C54(0.5) C49(0.5) C70(0.5)
 H70A(0.5) H70B(0.5) H70C(0.5) C72(0.5) H72A(0.5) H72B(0.5) H72C(0.5) O67A(0.5)
 O66(0.5) N6(0.5) H6A(0.5) H6B(0.5) O65(0.5) O67(0.5) O65A(0.5) O66A(0.5)
 H74D(0.5) H74E(0.5) H74F(0.5) H74A(0.5) H74B(0.5) H74C(0.5) N6A(0.5) H6AA(0.5)
 H6AB(0.5) C67(0.5) H67A(0.5) H67B(0.5) H67C(0.5) N7(0.5) H7A(0.5) H7B(0.5)
 C65(0.5) H65A(0.5) H65B(0.5) H65C(0.5)
6.a Secondary CH2 refined with riding coordinates:
 N7A(H7AA,H7AB), N1(H1A,H1B), N2(H2A,H2B), N3(H3A,H3B), N6(H6A,H6B), C66(H66A,
 H66B), N5(H5A,H5B), N6A(H6AA,H6AB), N7(H7A,H7B)
6.b Aromatic/amide H refined with riding coordinates:
 C48(H48), C47(H47), C46(H46), C45(H45), C44(H44), C6(H6), C5(H5), C4(H4),
 C3(H3), C2(H2), C14(H14), C15(H15), C16(H16), C17(H17), C18(H18), C32(H32),
 C33(H33), C34(H34), C35(H35), C36(H36), C30(H30), C29(H29), C28(H28), C27(H27),
  C26(H26), C38(H38), C39(H39), C40(H40), C41(H41), C42(H42), C8(H8), C10(H10),
 C11(H11), C12(H12), C9(H9), C24(H24), C23(H23), C22(H22), C20(H20), C52A(H52A),
  C51A(H51A), C21(H21), C52(H52), C51(H51)
6.c Idealised Me refined as rotating group:
 C73(H73D,H73E,H73F), C73(H73A,H73B,H73C), C59(H59A,H59B,H59C), C60(H60A,H60B,
 H60C), C61(H61A,H61B,H61C), C62(H62A,H62B,H62C), C58(H58A,H58B,H58C), C57(H57A,
 H57B,H57C), C71(H71A,H71B,H71C), C69(H69A,H69B,H69C), C70(H70A,H70B,H70C),
 C72(H72A,H72B,H72C), C63(H63A,H63B,H63C), C64(H64A,H64B,H64C), C74(H74D,H74E,
 H74F), C74(H74A,H74B,H74C), C67(H67A,H67B,H67C), C65(H65A,H65B,H65C)
;
_olex2_submission_special_instructions 'No special instructions were received'

loop_
_space_group_symop_operation_xyz
'x, y, z'
'-x+1/2, y+1/2, -z+1/2'
'-x, -y, -z'
'x-1/2, -y-1/2, z-1/2'

loop_
_atom_site_label
_atom_site_type_symbol
_atom_site_fract_x
_atom_site_fract_y
_atom_site_fract_z
_atom_site_U_iso_or_equiv
_atom_site_adp_type
_atom_site_occupancy
_atom_site_site_symmetry_order
_atom_site_calc_flag
_atom_site_refinement_flags_posn
_atom_site_refinement_flags_adp
_atom_site_refinement_flags_occupancy
_atom_site_disorder_assembly
_atom_site_disorder_group
C43 C 0.1830(5) 0.4231(3) 0.8342(3) 0.0532(15) Uani 1 1 d . U . . .
C48 C 0.1258(5) 0.4277(4) 0.8044(4) 0.0654(16) Uani 1 1 d . U . . .
H48 H 0.125285 0.407807 0.776927 0.078 Uiso 1 1 calc R U . . .
C47 C 0.0667(6) 0.4618(4) 0.8139(4) 0.075(2) Uani 1 1 d . U . . .
H47 H 0.027868 0.465960 0.792192 0.090 Uiso 1 1 calc R U . . .
C46 C 0.0661(6) 0.4879(4) 0.8533(4) 0.071(2) Uani 1 1 d . U . . .
H46 H 0.025274 0.509545 0.859927 0.086 Uiso 1 1 calc R U . . .
C45 C 0.1212(6) 0.4847(5) 0.8840(4) 0.077(2) Uani 1 1 d . U . . .
H45 H 0.119818 0.503972 0.911803 0.092 Uiso 1 1 calc R U . . .
C44 C 0.1813(6) 0.4522(4) 0.8741(4) 0.0652(16) Uani 1 1 d . U . . .
H44 H 0.221220 0.450187 0.895129 0.078 Uiso 1 1 calc R U . . .
C1 C 0.2280(5) 0.4099(4) 0.5991(4) 0.0624(16) Uani 1 1 d . U . . .
C6 C 0.2093(6) 0.3982(5) 0.5536(4) 0.0737(18) Uani 1 1 d . U . . .
H6 H 0.237806 0.373803 0.536997 0.088 Uiso 1 1 calc R U . . .
C5 C 0.1493(7) 0.4217(6) 0.5322(5) 0.092(2) Uani 1 1 d . U . . .
H5 H 0.135076 0.412895 0.501691 0.110 Uiso 1 1 calc R U . . .
C4 C 0.1125(7) 0.4572(6) 0.5562(5) 0.092(2) Uani 1 1 d . U . . .
H4 H 0.074015 0.475048 0.540900 0.111 Uiso 1 1 calc R U . . .
C3 C 0.1253(6) 0.4692(6) 0.5989(5) 0.090(2) Uani 1 1 d . U . . .
H3 H 0.095477 0.494148 0.613874 0.108 Uiso 1 1 calc R U . . .
C2 C 0.1840(6) 0.4451(5) 0.6235(4) 0.0738(17) Uani 1 1 d . U . . .
H2 H 0.192981 0.452533 0.655041 0.089 Uiso 1 1 calc R U . . .
C13 C 0.6712(5) 0.0757(3) 0.6327(3) 0.0453(14) Uani 1 1 d . U . . .
C14 C 0.6338(6) 0.0471(4) 0.5995(3) 0.0575(15) Uani 1 1 d . U . . .
H14 H 0.587706 0.059071 0.588266 0.069 Uiso 1 1 calc R U . . .
C15 C 0.6622(7) 0.0025(4) 0.5828(4) 0.073(2) Uani 1 1 d . U . . .
H15 H 0.634678 -0.017145 0.561159 0.088 Uiso 1 1 calc R U . . .
C16 C 0.7296(6) -0.0144(4) 0.5967(4) 0.071(2) Uani 1 1 d . U . . .
H16 H 0.750334 -0.044515 0.583504 0.085 Uiso 1 1 calc R U . . .
C17 C 0.7668(6) 0.0118(4) 0.6292(4) 0.070(2) Uani 1 1 d . U . . .
H17 H 0.813423 -0.000224 0.639474 0.085 Uiso 1 1 calc R U . . .
C18 C 0.7369(5) 0.0570(4) 0.6481(3) 0.0576(15) Uani 1 1 d . U . . .
H18 H 0.762710 0.074605 0.671862 0.069 Uiso 1 1 calc R U . . .
C31 C 0.6091(4) 0.0741(3) 0.8759(3) 0.0361(12) Uani 1 1 d . U . . .
C32 C 0.6763(4) 0.0512(3) 0.8673(3) 0.0436(13) Uani 1 1 d . U . . .
H32 H 0.708417 0.066117 0.845217 0.052 Uiso 1 1 calc R U . . .
C33 C 0.6978(5) 0.0068(3) 0.8904(3) 0.0485(16) Uani 1 1 d . U . . .
H33 H 0.743548 -0.009099 0.883612 0.058 Uiso 1 1 calc R U . . .
C34 C 0.6518(5) -0.0139(3) 0.9234(3) 0.0499(16) Uani 1 1 d . U . . .
H34 H 0.666720 -0.043400 0.940314 0.060 Uiso 1 1 calc R U . . .
C35 C 0.5843(5) 0.0083(3) 0.9316(3) 0.0493(16) Uani 1 1 d . U . . .
H35 H 0.552015 -0.006876 0.953416 0.059 Uiso 1 1 calc R U . . .
C36 C 0.5629(4) 0.0526(3) 0.9084(3) 0.0420(13) Uani 1 1 d . U . . .
H36 H 0.516689 0.068002 0.914764 0.050 Uiso 1 1 calc R U . . .
C25 C 0.8040(5) 0.3369(4) 0.8864(3) 0.0599(15) Uani 1 1 d . U . . .
C30 C 0.8237(6) 0.3247(5) 0.9323(4) 0.0704(17) Uani 1 1 d . U . . .
H30 H 0.788584 0.307102 0.950662 0.084 Uiso 1 1 calc R U . . .
C29 C 0.8902(7) 0.3367(5) 0.9519(5) 0.086(2) Uani 1 1 d . U . . .
H29 H 0.902190 0.325297 0.982111 0.103 Uiso 1 1 calc R U . . .
C28 C 0.9354(7) 0.3636(5) 0.9288(5) 0.090(2) Uani 1 1 d . U . . .
H28 H 0.978732 0.375774 0.943485 0.108 Uiso 1 1 calc R U . . .
C27 C 0.9231(7) 0.3766(6) 0.8800(5) 0.092(2) Uani 1 1 d . U . . .
H27 H 0.959091 0.394647 0.862654 0.111 Uiso 1 1 calc R U . . .
C26 C 0.8544(6) 0.3608(5) 0.8599(4) 0.0749(18) Uani 1 1 d . U . . .
H26 H 0.844639 0.367186 0.828202 0.090 Uiso 1 1 calc R U . . .
C37 C 0.2233(5) 0.1274(4) 0.8333(3) 0.0521(15) Uani 1 1 d . U . . .
C38 C 0.2417(6) 0.0830(4) 0.8535(3) 0.0606(16) Uani 1 1 d . U . . .
H38 H 0.290810 0.076983 0.863287 0.073 Uiso 1 1 calc R U . . .
C39 C 0.1870(7) 0.0453(5) 0.8599(4) 0.074(2) Uani 1 1 d . U . . .
H39 H 0.200337 0.012840 0.872595 0.088 Uiso 1 1 calc R U . . .
C40 C 0.1186(6) 0.0539(5) 0.8489(4) 0.073(2) Uani 1 1 d . U . . .
H40 H 0.082481 0.028364 0.855225 0.087 Uiso 1 1 calc R U . . .
C41 C 0.0982(7) 0.0981(5) 0.8288(4) 0.079(2) Uani 1 1 d . U . . .
H41 H 0.048337 0.104073 0.820485 0.095 Uiso 1 1 calc R U . . .
C42 C 0.1523(6) 0.1353(4) 0.8202(4) 0.0679(17) Uani 1 1 d . U . . .
H42 H 0.139204 0.166405 0.805132 0.081 Uiso 1 1 calc R U . . .
C7 C 0.2924(4) 0.1234(3) 0.6021(3) 0.0450(13) Uani 1 1 d . U . . .
C8 C 0.2335(5) 0.0985(3) 0.6239(3) 0.0542(15) Uani 1 1 d . U . . .
H8 H 0.219790 0.107458 0.654391 0.065 Uiso 1 1 calc R U . . .
C10 C 0.2149(6) 0.0467(4) 0.5558(4) 0.0655(19) Uani 1 1 d . U . . .
H10 H 0.188849 0.020198 0.540194 0.079 Uiso 1 1 calc R U . . .
C11 C 0.2710(6) 0.0710(4) 0.5347(4) 0.0647(18) Uani 1 1 d . U . . .
H11 H 0.283765 0.061618 0.504068 0.078 Uiso 1 1 calc R U . . .
C12 C 0.3108(5) 0.1097(4) 0.5571(3) 0.0552(15) Uani 1 1 d . U . . .
H12 H 0.350065 0.126647 0.541792 0.066 Uiso 1 1 calc R U . . .
C9 C 0.1953(6) 0.0601(4) 0.5997(4) 0.0643(19) Uani 1 1 d . U . . .
H9 H 0.155160 0.043125 0.614060 0.077 Uiso 1 1 calc R U . . .
C19 C 0.8592(5) 0.3368(4) 0.6626(4) 0.0643(16) Uani 1 1 d D U . . .
C24 C 0.9166(5) 0.3005(4) 0.6692(4) 0.0803(18) Uani 1 1 d D U . . .
H24 H 0.905146 0.266411 0.678579 0.096 Uiso 1 1 calc R U . . .
C23 C 0.9904(8) 0.3147(6) 0.6620(5) 0.099(2) Uani 1 1 d . U . . .
H23 H 1.028744 0.291204 0.669384 0.118 Uiso 1 1 calc R U . . .
C22 C 1.0066(8) 0.3601(6) 0.6450(5) 0.095(2) Uani 1 1 d . U . . .
H22 H 1.056433 0.368838 0.639190 0.114 Uiso 1 1 calc R U . . .
C20 C 0.8833(6) 0.3810(5) 0.6439(4) 0.0783(17) Uani 1 1 d . U . . .
H20 H 0.847961 0.406117 0.635283 0.094 Uiso 1 1 calc R U . . .
C50 C 0.4863(5) 0.2944(4) 0.7804(3) 0.0514(13) Uani 1 1 d . U . . .
C53 C 0.5061(5) 0.2949(4) 0.7067(3) 0.0504(13) Uani 1 1 d D U . . .
C52A C 0.5594(9) 0.3118(7) 0.7263(6) 0.0455(14) Uani 0.5 1 d . U P A 2
H52A H 0.603852 0.322582 0.712068 0.055 Uiso 0.5 1 calc R U P A 2
C51A C 0.5447(9) 0.3128(7) 0.7742(6) 0.0457(14) Uani 0.5 1 d . U P A 2
H51A H 0.576469 0.326085 0.797304 0.055 Uiso 0.5 1 calc R U P A 2
C54A C 0.4749(8) 0.2929(6) 0.6586(5) 0.0378(12) Uani 0.5 1 d . U P A 2
C49A C 0.4323(8) 0.2938(6) 0.8229(5) 0.0400(12) Uani 0.5 1 d . U P A 2
C21 C 0.9568(8) 0.3918(6) 0.6365(5) 0.099(2) Uani 1 1 d . U . . .
H21 H 0.969956 0.424577 0.624597 0.119 Uiso 1 1 calc R U . . .
C73 C 0.4711(5) 0.1762(4) 0.7393(3) 0.0543(12) Uani 1 1 d D U . . .
H73D H 0.435678 0.199441 0.724555 0.081 Uiso 0.5 1 calc R U P B 2
H73E H 0.521061 0.189383 0.734687 0.081 Uiso 0.5 1 calc R U P B 2
H73F H 0.460709 0.174291 0.772410 0.081 Uiso 0.5 1 calc R U P B 2
H73A H 0.487717 0.172159 0.707460 0.081 Uiso 0.5 1 calc R U P C 1
H73B H 0.511959 0.188699 0.758380 0.081 Uiso 0.5 1 calc R U P C 1
H73C H 0.430595 0.201127 0.740373 0.081 Uiso 0.5 1 calc R U P C 1
N7A N 0.7637(10) 0.1398(6) 0.4967(5) 0.062(4) Uani 0.5 1 d . U P . .
H7AA H 0.790021 0.136334 0.470297 0.074 Uiso 0.5 1 calc R U P . .
H7AB H 0.763143 0.173866 0.504064 0.074 Uiso 0.5 1 calc R U P . .
C59 C 0.4312(7) 0.4458(5) 0.7233(4) 0.084(3) Uani 1 1 d . U . . .
H59A H 0.402062 0.445988 0.694850 0.126 Uiso 1 1 calc R U . . .
H59B H 0.458589 0.413345 0.725476 0.126 Uiso 1 1 calc R U . . .
H59C H 0.465839 0.474681 0.722959 0.126 Uiso 1 1 calc R U . . .
C60 C 0.3360(8) 0.4952(5) 0.7639(5) 0.093(3) Uani 1 1 d . U . . .
H60A H 0.288773 0.487074 0.749212 0.140 Uiso 1 1 calc R U . . .
H60B H 0.359034 0.524174 0.747885 0.140 Uiso 1 1 calc R U . . .
H60C H 0.327775 0.504311 0.796219 0.140 Uiso 1 1 calc R U . . .
C61 C 0.6900(6) 0.4969(5) 0.4887(4) 0.076(3) Uani 1 1 d . U . . .
H61A H 0.703193 0.520409 0.513741 0.115 Uiso 1 1 calc R U . . .
H61B H 0.683454 0.516461 0.460107 0.115 Uiso 1 1 calc R U . . .
H61C H 0.729387 0.471502 0.484533 0.115 Uiso 1 1 calc R U . . .
C62 C 0.5958(6) 0.4338(4) 0.4668(4) 0.070(2) Uani 1 1 d . U . . .
H62A H 0.574751 0.404178 0.483084 0.105 Uiso 1 1 calc R U . . .
H62B H 0.636679 0.422180 0.447439 0.105 Uiso 1 1 calc R U . . .
H62C H 0.557948 0.449768 0.447505 0.105 Uiso 1 1 calc R U . . .
C58 C 0.1329(7) 0.2640(5) 0.5843(4) 0.080(3) Uani 1 1 d . U . . .
H58A H 0.081886 0.265631 0.573399 0.120 Uiso 1 1 calc R U . . .
H58B H 0.151467 0.299009 0.589278 0.120 Uiso 1 1 calc R U . . .
H58C H 0.134897 0.244824 0.613355 0.120 Uiso 1 1 calc R U . . .
C57 C 0.1533(7) 0.1874(4) 0.5346(4) 0.075(3) Uani 1 1 d . U . . .
H57A H 0.101685 0.189954 0.524887 0.112 Uiso 1 1 calc R U . . .
H57B H 0.157471 0.163020 0.560150 0.112 Uiso 1 1 calc R U . . .
H57C H 0.183176 0.175441 0.508642 0.112 Uiso 1 1 calc R U . . .
C71 C 0.9289(10) 0.1330(6) 0.9332(6) 0.048(3) Uani 0.5 1 d . U P . .
H71A H 0.975826 0.146798 0.922085 0.072 Uiso 0.5 1 calc R U P . .
H71B H 0.929627 0.095355 0.931172 0.072 Uiso 0.5 1 calc R U P . .
H71C H 0.921403 0.143435 0.965246 0.072 Uiso 0.5 1 calc R U P . .
C69 C 0.8693(11) 0.1303(7) 0.8570(6) 0.055(3) Uani 0.5 1 d . U P . .
H69A H 0.868458 0.092644 0.858582 0.083 Uiso 0.5 1 calc R U P . .
H69B H 0.913332 0.141528 0.840295 0.083 Uiso 0.5 1 calc R U P . .
H69C H 0.825298 0.142552 0.840789 0.083 Uiso 0.5 1 calc R U P . .
C52 C 0.4518(10) 0.3108(7) 0.7128(6) 0.0477(14) Uani 0.5 1 d . U P A 1
H52 H 0.417763 0.322547 0.690223 0.057 Uiso 0.5 1 calc R U P A 1
C51 C 0.4413(9) 0.3105(7) 0.7644(5) 0.0469(14) Uani 0.5 1 d D U P A 1
H51 H 0.399146 0.323332 0.779921 0.056 Uiso 0.5 1 calc R U P A 1
C54 C 0.5574(8) 0.2800(6) 0.6654(5) 0.0375(11) Uani 0.5 1 d . U P A 1
C49 C 0.5171(8) 0.2800(6) 0.8282(5) 0.0396(12) Uani 0.5 1 d . U P A 1
C70 C 0.7951(9) 0.1366(7) 0.9277(6) 0.051(3) Uani 0.5 1 d . U P . .
H70A H 0.792796 0.149345 0.959379 0.077 Uiso 0.5 1 calc R U P . .
H70B H 0.790758 0.098959 0.927678 0.077 Uiso 0.5 1 calc R U P . .
H70C H 0.754717 0.151460 0.909660 0.077 Uiso 0.5 1 calc R U P . .
C72 C 0.8714(10) 0.2083(7) 0.9034(7) 0.053(3) Uani 0.5 1 d . U P . .
H72A H 0.908368 0.219577 0.881096 0.080 Uiso 0.5 1 calc R U P . .
H72B H 0.883486 0.222254 0.933891 0.080 Uiso 0.5 1 calc R U P . .
H72C H 0.822783 0.220708 0.893903 0.080 Uiso 0.5 1 calc R U P . .
N1 N 0.3841(7) 0.4505(5) 0.7614(4) 0.103(3) Uani 1 1 d . U . . .
H1A H 0.412406 0.450193 0.787313 0.123 Uiso 1 1 calc R U . . .
H1B H 0.355234 0.421834 0.762374 0.123 Uiso 1 1 calc R U . . .
N2 N 0.6225(5) 0.4707(3) 0.4999(3) 0.063(2) Uani 1 1 d . . . . .
H2A H 0.628874 0.454253 0.527261 0.076 Uiso 1 1 calc R U . . .
H2B H 0.586871 0.494895 0.504055 0.076 Uiso 1 1 calc R U . . .
N3 N 0.1790(5) 0.2376(4) 0.5493(3) 0.076(3) Uani 1 1 d . . . . .
H3A H 0.182279 0.258327 0.524103 0.091 Uiso 1 1 calc R U . . .
H3B H 0.225266 0.234013 0.560987 0.091 Uiso 1 1 calc R U . . .
N4 N 0.8707(6) 0.1525(4) 0.9056(4) 0.091(3) Uani 1 1 d . . . . .
Nb1 Nb 0.54405(3) 0.29732(2) 0.55934(2) 0.02713(15) Uani 1 1 d . U . . .
Nb2 Nb 0.45470(4) 0.29156(2) 0.92994(2) 0.03283(16) Uani 1 1 d . U . . .
O19 O 0.7164(3) 0.3613(2) 0.65403(19) 0.0455(10) Uani 1 1 d . U . . .
O61 O 0.5236(8) 0.5152(5) 0.8816(6) 0.154(4) Uani 1 1 d . U . . .
O67A O 0.4386(6) 0.2965(4) 0.7394(4) 0.0416(13) Uani 0.5 1 d . U P A 2
O66 O 0.6186(5) 0.2579(4) 0.6643(3) 0.0357(11) Uani 0.5 1 d . U P . .
O11 O 0.5605(3) 0.2947(2) 0.49727(16) 0.0370(11) Uani 1 1 d . U . . .
N6 N 0.4650(12) 0.1262(8) 0.7195(6) 0.087(7) Uani 0.5 1 d . . P D 2
H6A H 0.508120 0.109243 0.724411 0.104 Uiso 0.5 1 calc R U P D 2
H6B H 0.459533 0.129870 0.688514 0.104 Uiso 0.5 1 calc R U P D 2
O40 O 0.5680(3) 0.30182(17) 0.93099(15) 0.0302(7) Uani 1 1 d . U . . .
O42 O 0.3740(3) 0.23689(18) 0.91077(16) 0.0350(9) Uani 1 1 d . U . . .
O17 O 0.6907(2) 0.17711(17) 0.63487(15) 0.0291(7) Uani 1 1 d . U . . .
O41 O 0.5048(3) 0.21966(18) 0.91991(16) 0.0349(9) Uani 1 1 d . U . . .
O64 O 0.4698(3) 0.2967(2) 0.85662(17) 0.0384(9) Uani 1 1 d . U . . .
O37 O 0.6102(3) 0.13212(19) 0.79912(16) 0.0340(9) Uani 1 1 d . U . . .
O52 O 0.6983(3) 0.2665(2) 0.88858(18) 0.0412(9) Uani 1 1 d . U . . .
O10 O 0.7106(3) 0.4073(2) 0.56355(18) 0.0399(11) Uani 1 1 d . U . . .
O15 O 0.4216(3) 0.1657(2) 0.62428(17) 0.0378(9) Uani 1 1 d . U . . .
O13 O 0.3063(3) 0.3263(2) 0.6033(2) 0.0476(10) Uani 1 1 d . U . . .
O39 O 0.2688(3) 0.3762(2) 0.77189(19) 0.0461(10) Uani 1 1 d . U . . .
O48 O 0.2312(3) 0.2732(2) 0.93108(19) 0.0470(13) Uani 1 1 d . U . . .
O36 O 0.7272(3) 0.3088(2) 0.81233(19) 0.0492(11) Uani 1 1 d . U . . .
O7 O 0.3287(3) 0.2790(2) 0.51604(19) 0.0479(13) Uani 1 1 d . U . . .
O29 O 0.7527(3) 0.1028(2) 0.76585(19) 0.0485(13) Uani 1 1 d . U . . .
O46 O 0.6437(3) 0.2134(2) 0.96761(18) 0.0502(13) Uani 1 1 d . U . . .
O28 O 0.8558(3) 0.2563(3) 0.7807(2) 0.0562(14) Uani 1 1 d . U . . .
O6 O 0.4539(3) 0.4402(2) 0.5300(2) 0.0511(13) Uani 1 1 d . U . . .
O22 O 0.5977(3) 0.5050(2) 0.5896(2) 0.0549(14) Uani 1 1 d . U . . .
O65 O 0.5744(5) 0.2587(4) 0.8400(3) 0.0376(11) Uani 0.5 1 d . U P . .
O43 O 0.3582(3) 0.33065(19) 0.91265(17) 0.0376(9) Uani 1 1 d . U . . .
O31 O 0.1495(3) 0.3561(3) 0.7089(2) 0.0594(15) Uani 1 1 d . U . . .
O67 O 0.5505(6) 0.2766(4) 0.7487(4) 0.0439(13) Uani 0.5 1 d . U P A 1
O69 O 0.3637(3) 0.1616(2) 0.84046(19) 0.0434(10) Uani 1 1 d . U . . .
O23 O 0.5695(4) 0.5118(2) 0.6710(2) 0.0646(17) Uani 1 1 d . U . . .
O58 O 0.3269(3) 0.4051(2) 0.8448(2) 0.0470(10) Uani 1 1 d . U . . .
O30 O 0.1673(3) 0.1881(3) 0.7088(2) 0.0609(15) Uani 1 1 d . U . . .
O14 O 0.3182(3) 0.2236(2) 0.59816(18) 0.0387(9) Uani 1 1 d . U . . .
O65A O 0.3654(6) 0.2865(4) 0.8222(4) 0.0396(11) Uani 0.5 1 d . U P . .
O12 O 0.3733(3) 0.4104(2) 0.6118(2) 0.0448(10) Uani 1 1 d . U . . .
O60 O 0.5717(4) 0.4354(3) 0.8740(3) 0.0687(15) Uani 1 1 d . U . . .
O18 O 0.7571(2) 0.26906(18) 0.64244(16) 0.0314(7) Uani 1 1 d . U . . .
O24 O 0.7541(3) 0.3100(2) 0.72162(19) 0.0479(10) Uani 1 1 d . U . . .
O45 O 0.6196(4) 0.3996(3) 0.9610(2) 0.0671(17) Uani 1 1 d . U . . .
O62 O 0.5330(7) 0.4931(5) 0.8154(5) 0.142(4) Uani 1 1 d . U . . .
O20 O 0.6253(3) 0.43561(19) 0.64211(18) 0.0401(10) Uani 1 1 d . U . . .
O49 O 0.3498(4) 0.4331(3) 0.9398(2) 0.0722(18) Uani 1 1 d . U . . .
O9 O 0.7444(3) 0.2251(2) 0.55270(17) 0.0390(11) Uani 1 1 d . U . . .
O34 O 0.7255(3) 0.2019(2) 0.80559(17) 0.0415(10) Uani 1 1 d . U . . .
O38 O 0.2936(3) 0.1828(2) 0.76923(19) 0.0452(10) Uani 1 1 d . U . . .
O26 O 0.3155(3) 0.1813(2) 0.67712(19) 0.0443(10) Uani 1 1 d . U . . .
O53 O 0.6289(3) 0.17585(19) 0.87594(17) 0.0373(9) Uani 1 1 d . U . . .
O32 O 0.7493(3) 0.2029(2) 0.72473(17) 0.0403(10) Uani 1 1 d . U . . .
O8 O 0.5056(3) 0.1380(2) 0.54228(17) 0.0423(11) Uani 1 1 d . U . . .
O50 O 0.4385(3) 0.2883(2) 0.99099(18) 0.0457(12) Uani 1 1 d . U . . .
O47 O 0.4095(3) 0.1323(2) 0.93090(18) 0.0455(12) Uani 1 1 d . U . . .
O5 O 0.5616(2) 0.37534(18) 0.57131(16) 0.0329(9) Uani 1 1 d . U . . .
O51 O 0.6606(3) 0.3577(2) 0.87267(19) 0.0475(10) Uani 1 1 d . U . . .
O4 O 0.6524(2) 0.30796(17) 0.57990(15) 0.0290(8) Uani 1 1 d . U . . .
O35 O 0.2198(3) 0.2753(2) 0.75851(19) 0.0455(10) Uani 1 1 d . U . . .
O1 O 0.4446(2) 0.33528(19) 0.55827(16) 0.0339(9) Uani 1 1 d . U . . .
O21 O 0.5000(3) 0.4556(2) 0.6232(2) 0.0452(11) Uani 1 1 d . U . . .
O16 O 0.5599(3) 0.14403(19) 0.63483(16) 0.0346(9) Uani 1 1 d . U . . .
O59 O 0.4447(4) 0.4548(3) 0.8653(3) 0.0860(17) Uani 1 1 d . U . . .
C66 C 0.6882(9) 0.1234(6) 0.4876(6) 0.108(4) Uani 1 1 d . U . . .
H66A H 0.670419 0.099867 0.512005 0.129 Uiso 1 1 calc R U . . .
H66B H 0.684322 0.105932 0.457452 0.129 Uiso 1 1 calc R U . . .
O54 O 0.5033(3) 0.14216(18) 0.85224(16) 0.0334(9) Uani 1 1 d . U . . .
O27 O 0.2940(3) 0.3784(2) 0.6768(2) 0.0481(11) Uani 1 1 d . U . . .
O3 O 0.5908(2) 0.22462(18) 0.57270(15) 0.0315(8) Uani 1 1 d . U . . .
O44 O 0.4775(3) 0.3701(2) 0.92472(18) 0.0427(10) Uani 1 1 d . U . . .
O63 O 0.5275(3) 0.29648(19) 0.63198(16) 0.0353(8) Uani 1 1 d . U . . .
O57 O 0.2403(3) 0.3290(2) 0.84684(19) 0.0453(10) Uani 1 1 d . U . . .
O25 O 0.6364(3) 0.13455(19) 0.70556(16) 0.0358(9) Uani 1 1 d . U . . .
O33 O 0.2473(3) 0.2773(2) 0.6779(2) 0.0481(10) Uani 1 1 d . U . . .
O2 O 0.4612(3) 0.24201(19) 0.56036(16) 0.0338(9) Uani 1 1 d . U . . .
O56 O 0.2597(3) 0.2262(2) 0.84363(19) 0.0450(10) Uani 1 1 d . U . . .
O66A O 0.4104(5) 0.2862(4) 0.6460(3) 0.0379(11) Uani 0.5 1 d . U P . .
P8 P 0.25851(11) 0.38021(8) 0.82410(7) 0.0409(4) Uani 1 1 d . U . . .
P7 P 0.28962(10) 0.17776(7) 0.82135(7) 0.0360(4) Uani 1 1 d . U . . .
P2 P 0.33971(10) 0.17672(7) 0.62719(6) 0.0344(4) Uani 1 1 d . U . . .
P5 P 0.71702(11) 0.31583(8) 0.86392(7) 0.0413(4) Uani 1 1 d . U . . .
P6 P 0.58610(9) 0.13449(6) 0.84909(6) 0.0286(3) Uani 1 1 d . U . . .
P1 P 0.30544(10) 0.37949(8) 0.62461(7) 0.0391(4) Uani 1 1 d . U . . .
P4 P 0.76626(10) 0.31790(8) 0.67058(7) 0.0370(4) Uani 1 1 d . U . . .
P3 P 0.63692(9) 0.13643(7) 0.65303(6) 0.0294(4) Uani 1 1 d . U . . .
S2 S 0.51799(16) 0.47213(12) 0.86005(12) 0.0784(9) Uani 1 1 d . . . . .
S1 S 0.57317(11) 0.47877(7) 0.63133(7) 0.0429(4) Uani 1 1 d . . . . .
V9 V 0.29176(5) 0.27877(4) 0.88937(3) 0.0212(2) Uani 1 1 d . U . . .
V8 V 0.42992(6) 0.17502(4) 0.89357(4) 0.0299(3) Uani 1 1 d . U . . .
V7 V 0.60889(5) 0.23485(4) 0.91794(3) 0.0182(2) Uani 1 1 d . U . . .
V12 V 0.69733(6) 0.14981(5) 0.76008(4) 0.0332(3) Uani 1 1 d . U . . .
V4 V 0.68838(5) 0.23995(3) 0.59615(3) 0.01372(19) Uani 1 1 d . U . . .
V5 V 0.65772(6) 0.37920(4) 0.59963(4) 0.0283(2) Uani 1 1 d . U . . .
V1 V 0.46474(6) 0.40560(5) 0.57544(4) 0.0326(3) Uani 1 1 d . U . . .
V2 V 0.37148(5) 0.28103(4) 0.56610(4) 0.0242(2) Uani 1 1 d . U . . .
V3 V 0.50720(6) 0.17909(4) 0.58355(4) 0.0284(2) Uani 1 1 d . U . . .
V11 V 0.76992(7) 0.25763(5) 0.77004(4) 0.0394(3) Uani 1 1 d . U . . .
V6 V 0.58266(7) 0.37481(5) 0.91673(4) 0.0400(3) Uani 1 1 d . U . . .
V10 V 0.38933(8) 0.40060(5) 0.90029(5) 0.0419(3) Uani 1 1 d . U . . .
V14 V 0.23059(7) 0.33612(6) 0.71814(5) 0.0436(3) Uani 1 1 d . U . . .
V13 V 0.24332(7) 0.21652(6) 0.71733(5) 0.0422(3) Uani 1 1 d . U . . .
N5 N 0.3109(5) 0.1983(3) 0.9949(3) 0.074(3) Uani 1 1 d . . . . .
H5A H 0.340093 0.209601 0.971559 0.089 Uiso 1 1 calc R U . . .
H5B H 0.288754 0.226234 1.007655 0.089 Uiso 1 1 calc R U . . .
C63 C 0.2523(7) 0.1633(4) 0.9751(4) 0.078(3) Uani 1 1 d . U . . .
H63A H 0.219871 0.183223 0.954816 0.117 Uiso 1 1 calc R U . . .
H63B H 0.223415 0.148337 1.000204 0.117 Uiso 1 1 calc R U . . .
H63C H 0.275700 0.135663 0.957390 0.117 Uiso 1 1 calc R U . . .
C64 C 0.3550(7) 0.1746(5) 1.0282(4) 0.078(3) Uani 1 1 d . U . . .
H64A H 0.378592 0.144146 1.014893 0.117 Uiso 1 1 calc R U . . .
H64B H 0.324528 0.164315 1.054416 0.117 Uiso 1 1 calc R U . . .
H64C H 0.392875 0.198863 1.038618 0.117 Uiso 1 1 calc R U . . .
C74 C 0.4034(7) 0.0928(5) 0.7368(4) 0.079(2) Uani 1 1 d . U . . .
H74D H 0.382486 0.073189 0.711021 0.119 Uiso 0.5 1 calc R U P D 2
H74E H 0.365119 0.114453 0.750464 0.119 Uiso 0.5 1 calc R U P D 2
H74F H 0.422420 0.068898 0.760054 0.119 Uiso 0.5 1 calc R U P D 2
H74A H 0.432108 0.075076 0.713015 0.119 Uiso 0.5 1 calc R U P D 1
H74B H 0.363139 0.111944 0.722212 0.119 Uiso 0.5 1 calc R U P D 1
H74C H 0.383040 0.067377 0.758204 0.119 Uiso 0.5 1 calc R U P D 1
N6A N 0.4439(11) 0.1232(7) 0.7582(7) 0.122(11) Uani 0.5 1 d D . P D 1
H6AA H 0.485166 0.105105 0.765636 0.147 Uiso 0.5 1 calc R U P D 1
H6AB H 0.420579 0.130015 0.785200 0.147 Uiso 0.5 1 calc R U P D 1
C67 C 0.8017(16) 0.1124(10) 0.5330(9) 0.086(5) Uani 0.5 1 d . U P . .
H67A H 0.809951 0.076635 0.523503 0.130 Uiso 0.5 1 calc R U P . .
H67B H 0.771843 0.112891 0.561101 0.130 Uiso 0.5 1 calc R U P . .
H67C H 0.849188 0.128971 0.539130 0.130 Uiso 0.5 1 calc R U P . .
N7 N 0.6447(13) 0.1736(9) 0.4877(8) 0.095(6) Uani 0.5 1 d . U P . .
H7A H 0.674555 0.200766 0.481138 0.114 Uiso 0.5 1 calc R U P . .
H7B H 0.623481 0.179003 0.515666 0.114 Uiso 0.5 1 calc R U P . .
C65 C 0.5825(15) 0.1666(11) 0.4481(10) 0.092(5) Uani 0.5 1 d . U P . .
H65A H 0.602903 0.146553 0.422541 0.138 Uiso 0.5 1 calc R U P . .
H65B H 0.567132 0.200507 0.436875 0.138 Uiso 0.5 1 calc R U P . .
H65C H 0.539985 0.148480 0.460986 0.138 Uiso 0.5 1 calc R U P . .

loop_
_atom_site_aniso_label
_atom_site_aniso_U_11
_atom_site_aniso_U_22
_atom_site_aniso_U_33
_atom_site_aniso_U_23
_atom_site_aniso_U_13
_atom_site_aniso_U_12
C43 0.048(3) 0.051(3) 0.061(3) 0.008(3) 0.014(3) 0.015(3)
C48 0.057(3) 0.066(3) 0.073(3) 0.004(3) 0.009(3) 0.019(3)
C47 0.064(4) 0.074(4) 0.087(4) 0.008(4) 0.004(4) 0.024(4)
C46 0.062(4) 0.065(4) 0.087(4) 0.007(4) 0.019(4) 0.022(3)
C45 0.069(4) 0.075(4) 0.087(4) -0.005(4) 0.015(4) 0.023(4)
C44 0.058(3) 0.063(3) 0.075(3) -0.003(3) 0.011(3) 0.019(3)
C1 0.041(3) 0.076(3) 0.070(3) 0.023(3) 0.003(3) 0.011(3)
C6 0.056(3) 0.088(4) 0.077(3) 0.024(3) -0.002(3) 0.007(3)
C5 0.069(4) 0.114(5) 0.093(4) 0.030(4) -0.006(4) 0.010(4)
C4 0.065(4) 0.114(5) 0.098(5) 0.030(4) -0.001(4) 0.017(4)
C3 0.062(4) 0.109(5) 0.099(4) 0.027(4) 0.008(4) 0.021(4)
C2 0.053(3) 0.085(4) 0.083(3) 0.021(3) 0.007(3) 0.015(3)
C13 0.052(3) 0.041(3) 0.043(3) 0.000(2) 0.002(3) 0.011(2)
C14 0.064(3) 0.050(3) 0.058(3) -0.010(3) 0.000(3) 0.009(3)
C15 0.085(4) 0.061(4) 0.074(4) -0.014(4) -0.001(4) 0.015(4)
C16 0.084(4) 0.059(4) 0.069(4) -0.012(3) 0.003(4) 0.024(4)
C17 0.075(4) 0.065(4) 0.071(4) -0.005(4) 0.002(4) 0.028(4)
C18 0.061(3) 0.056(3) 0.055(3) -0.005(3) 0.001(3) 0.018(3)
C31 0.034(2) 0.035(3) 0.039(3) 0.003(2) -0.001(2) 0.005(2)
C32 0.040(3) 0.043(3) 0.048(3) 0.006(3) 0.005(2) 0.008(2)
C33 0.043(3) 0.043(3) 0.060(4) 0.012(3) 0.004(3) 0.012(3)
C34 0.046(3) 0.044(3) 0.059(4) 0.014(3) 0.001(3) 0.009(3)
C35 0.044(3) 0.047(3) 0.057(3) 0.015(3) 0.004(3) 0.004(3)
C36 0.039(3) 0.040(3) 0.046(3) 0.007(2) 0.003(2) 0.005(2)
C25 0.053(3) 0.068(3) 0.059(3) -0.014(3) -0.008(3) -0.006(3)
C30 0.062(3) 0.086(4) 0.063(3) -0.016(3) -0.010(3) -0.006(3)
C29 0.072(4) 0.104(4) 0.082(4) -0.019(4) -0.012(4) -0.003(4)
C28 0.080(4) 0.098(5) 0.092(4) -0.022(4) -0.018(4) -0.013(4)
C27 0.076(4) 0.100(5) 0.101(5) -0.011(4) -0.003(4) -0.014(4)
C26 0.065(3) 0.084(4) 0.076(3) -0.009(3) -0.004(3) -0.014(3)
C37 0.052(3) 0.055(3) 0.049(3) 0.000(3) 0.011(3) -0.010(3)
C38 0.065(3) 0.061(3) 0.056(3) 0.001(3) 0.013(3) -0.007(3)
C39 0.086(4) 0.072(4) 0.064(4) -0.001(4) 0.019(4) -0.011(4)
C40 0.078(4) 0.078(4) 0.063(4) -0.010(4) 0.015(4) -0.027(4)
C41 0.073(4) 0.087(4) 0.078(4) 0.002(4) 0.009(4) -0.023(4)
C42 0.060(3) 0.075(3) 0.069(3) 0.006(3) 0.007(3) -0.013(3)
C7 0.044(3) 0.042(3) 0.048(3) 0.001(2) -0.010(2) -0.011(2)
C8 0.055(3) 0.052(3) 0.055(3) 0.003(3) -0.007(3) -0.014(3)
C10 0.072(4) 0.054(4) 0.071(4) -0.003(3) -0.018(4) -0.018(3)
C11 0.071(4) 0.058(4) 0.065(4) -0.011(3) -0.013(3) -0.012(3)
C12 0.057(3) 0.051(3) 0.058(3) -0.006(3) -0.006(3) -0.013(3)
C9 0.063(4) 0.056(4) 0.074(4) 0.009(3) -0.011(3) -0.020(3)
C19 0.054(3) 0.074(3) 0.065(3) 0.019(3) -0.011(3) -0.011(3)
C24 0.068(3) 0.087(4) 0.086(4) 0.018(3) -0.005(3) -0.005(3)
C23 0.082(4) 0.107(5) 0.106(5) 0.025(4) -0.003(4) -0.008(4)
C22 0.079(4) 0.106(5) 0.100(5) 0.026(4) -0.006(4) -0.008(4)
C20 0.068(3) 0.082(3) 0.085(3) 0.017(3) -0.008(3) -0.009(3)
C50 0.054(2) 0.062(2) 0.039(2) 0.002(2) 0.002(2) -0.004(2)
C53 0.053(2) 0.061(2) 0.037(2) 0.000(2) 0.004(2) -0.004(2)
C52A 0.043(2) 0.054(3) 0.039(2) 0.000(2) 0.002(2) 0.000(2)
C51A 0.044(2) 0.054(3) 0.039(2) 0.001(2) -0.001(2) 0.001(2)
C54A 0.035(2) 0.045(2) 0.034(2) 0.001(2) 0.001(2) 0.000(2)
C49A 0.041(2) 0.043(2) 0.036(2) 0.000(2) 0.005(2) 0.003(2)
C21 0.085(4) 0.105(5) 0.108(5) 0.027(4) -0.003(4) -0.013(4)
C73 0.051(2) 0.065(2) 0.047(2) 0.000(2) 0.002(2) 0.005(2)
N7A 0.080(8) 0.056(7) 0.049(7) 0.000(6) 0.027(6) -0.001(6)
C59 0.086(5) 0.086(5) 0.080(5) 0.010(5) 0.008(5) -0.012(5)
C60 0.108(7) 0.084(6) 0.088(6) 0.015(5) 0.027(6) -0.016(6)
C61 0.074(6) 0.080(6) 0.075(6) 0.010(5) -0.009(5) -0.002(5)
C62 0.069(5) 0.079(6) 0.061(5) 0.001(5) 0.013(4) -0.010(5)
C58 0.077(6) 0.087(6) 0.077(6) -0.004(5) -0.011(5) -0.005(5)
C57 0.086(6) 0.065(5) 0.072(5) 0.008(5) -0.020(5) -0.005(5)
C71 0.061(8) 0.040(7) 0.043(7) 0.001(6) -0.033(6) 0.015(6)
C69 0.061(7) 0.056(7) 0.048(7) -0.006(6) -0.014(6) 0.015(6)
C52 0.047(2) 0.055(3) 0.041(3) 0.002(2) 0.000(2) 0.004(2)
C51 0.045(2) 0.054(3) 0.041(3) 0.001(2) 0.006(2) 0.005(2)
C54 0.036(2) 0.044(2) 0.033(2) 0.001(2) 0.000(2) 0.001(2)
C49 0.041(2) 0.043(2) 0.035(2) 0.001(2) 0.003(2) 0.002(2)
C70 0.045(6) 0.058(7) 0.052(6) -0.007(6) -0.007(6) 0.002(6)
C72 0.059(6) 0.045(6) 0.055(6) -0.004(5) -0.014(6) 0.008(5)
N1 0.093(6) 0.123(7) 0.092(6) 0.022(6) 0.001(5) -0.011(6)
N2 0.074(5) 0.071(5) 0.045(4) 0.014(4) 0.004(4) 0.012(4)
N3 0.050(5) 0.116(8) 0.062(5) 0.027(5) -0.017(4) -0.013(5)
N4 0.095(7) 0.088(7) 0.089(7) -0.002(6) -0.030(6) 0.021(6)
Nb1 0.0266(3) 0.0327(3) 0.0221(3) 0.0024(2) -0.0011(2) 0.0003(2)
Nb2 0.0438(4) 0.0296(3) 0.0251(3) -0.0004(2) 0.0073(3) 0.0020(3)
O19 0.048(2) 0.044(2) 0.044(2) -0.0032(18) -0.0124(18) 0.0015(19)
O61 0.149(8) 0.120(8) 0.194(9) -0.035(7) -0.018(8) 0.006(7)
O67A 0.038(2) 0.051(2) 0.036(2) 0.001(2) 0.002(2) 0.000(2)
O66 0.035(2) 0.042(2) 0.030(2) -0.0002(19) 0.0010(19) 0.0018(19)
O11 0.040(2) 0.046(3) 0.025(2) 0.001(2) -0.0006(19) -0.001(2)
N6 0.101(15) 0.110(16) 0.051(10) 0.046(11) 0.035(10) 0.032(12)
O40 0.0370(14) 0.0279(13) 0.0256(14) -0.0032(12) -0.0028(13) 0.0029(12)
O42 0.0374(19) 0.0350(19) 0.0328(19) 0.0008(16) 0.0111(17) 0.0034(17)
O17 0.0280(13) 0.0313(13) 0.0282(13) 0.0060(11) 0.0002(12) 0.0011(12)
O41 0.0397(19) 0.0348(19) 0.0303(18) -0.0010(16) 0.0052(16) 0.0025(17)
O64 0.0399(18) 0.0440(18) 0.0315(17) 0.0028(16) 0.0056(16) 0.0040(16)
O37 0.0319(19) 0.038(2) 0.032(2) -0.0016(17) 0.0010(17) 0.0046(17)
O52 0.0375(18) 0.046(2) 0.040(2) -0.0021(18) 0.0019(16) -0.0036(16)
O10 0.037(2) 0.039(3) 0.044(3) 0.003(2) 0.003(2) -0.005(2)
O15 0.0356(19) 0.043(2) 0.0348(19) 0.0007(17) 0.0002(17) -0.0050(17)
O13 0.043(2) 0.052(2) 0.048(2) 0.0052(19) 0.0047(18) -0.0040(18)
O39 0.040(2) 0.051(2) 0.047(2) 0.0060(19) 0.0076(19) 0.0086(19)
O48 0.044(3) 0.054(3) 0.043(3) 0.002(2) 0.023(2) 0.004(2)
O36 0.047(2) 0.060(2) 0.041(2) -0.002(2) -0.0029(19) -0.004(2)
O7 0.038(3) 0.068(3) 0.038(3) 0.005(3) -0.012(2) -0.006(2)
O29 0.042(3) 0.063(3) 0.041(3) 0.004(2) 0.004(2) 0.020(2)
O46 0.062(3) 0.058(3) 0.031(3) 0.001(2) -0.008(2) 0.013(3)
O28 0.039(3) 0.076(4) 0.053(3) 0.005(3) -0.010(2) -0.007(3)
O6 0.051(3) 0.054(3) 0.049(3) 0.019(3) 0.003(2) 0.013(2)
O22 0.058(3) 0.049(3) 0.058(3) 0.003(3) 0.005(3) -0.003(3)
O65 0.039(2) 0.042(2) 0.032(2) 0.000(2) 0.0008(19) 0.003(2)
O43 0.044(2) 0.034(2) 0.036(2) 0.0015(17) 0.0088(18) 0.0059(17)
O31 0.035(3) 0.079(4) 0.065(3) 0.012(3) -0.001(2) 0.012(3)
O67 0.041(2) 0.052(2) 0.039(2) 0.002(2) 0.002(2) 0.006(2)
O69 0.040(2) 0.045(2) 0.045(2) -0.0087(18) 0.0031(18) 0.0033(18)
O23 0.069(4) 0.052(3) 0.072(4) -0.026(3) 0.009(3) 0.001(3)
O58 0.046(2) 0.045(2) 0.050(2) 0.0049(19) 0.0070(19) 0.0067(19)
O30 0.036(3) 0.079(4) 0.067(4) -0.004(3) 0.003(3) -0.017(3)
O14 0.0344(18) 0.0414(19) 0.0403(19) -0.0027(17) -0.0033(17) -0.0048(17)
O65A 0.039(2) 0.042(2) 0.038(2) 0.001(2) 0.007(2) 0.003(2)
O12 0.0330(19) 0.046(2) 0.055(2) 0.0014(19) 0.0055(18) 0.0034(18)
O60 0.063(3) 0.057(3) 0.086(3) 0.019(3) 0.000(3) -0.003(3)
O18 0.0302(13) 0.0345(14) 0.0294(13) 0.0002(12) -0.0053(12) 0.0016(12)
O24 0.047(2) 0.058(2) 0.039(2) 0.0030(19) -0.0062(19) -0.002(2)
O45 0.075(4) 0.061(4) 0.065(4) -0.019(3) -0.019(3) -0.009(3)
O62 0.142(7) 0.147(7) 0.139(7) 0.066(6) -0.002(6) -0.020(6)
O20 0.044(2) 0.037(2) 0.040(2) -0.0057(19) 0.001(2) 0.001(2)
O49 0.096(4) 0.053(3) 0.068(4) -0.018(3) -0.001(3) 0.031(3)
O9 0.036(2) 0.047(3) 0.034(2) -0.002(2) 0.015(2) 0.005(2)
O34 0.040(2) 0.052(2) 0.0328(19) -0.0013(18) -0.0011(17) -0.0030(18)
O38 0.039(2) 0.054(2) 0.043(2) -0.0010(19) 0.0068(18) -0.0011(19)
O26 0.038(2) 0.053(2) 0.042(2) -0.0028(19) -0.0013(18) -0.0068(19)
O53 0.0382(19) 0.0390(19) 0.0347(19) -0.0041(17) 0.0038(17) -0.0014(17)
O32 0.037(2) 0.051(2) 0.033(2) 0.0020(18) -0.0020(17) 0.0010(18)
O8 0.054(3) 0.039(3) 0.034(2) -0.008(2) -0.001(2) -0.003(2)
O50 0.066(3) 0.041(3) 0.031(2) -0.001(2) 0.012(2) 0.004(2)
O47 0.057(3) 0.038(3) 0.041(3) 0.002(2) 0.018(2) -0.002(2)
O5 0.0284(18) 0.0353(19) 0.0349(19) 0.0011(16) -0.0003(16) 0.0014(16)
O51 0.047(2) 0.048(2) 0.047(2) 0.0016(19) -0.0015(19) 0.0009(19)
O4 0.0267(18) 0.0335(19) 0.0268(18) 0.0007(16) -0.0006(15) -0.0008(16)
O35 0.037(2) 0.054(2) 0.045(2) 0.002(2) 0.0023(19) 0.0027(19)
O1 0.0278(18) 0.039(2) 0.0348(19) 0.0050(17) -0.0011(16) 0.0014(16)
O21 0.038(2) 0.039(2) 0.059(3) -0.009(2) 0.007(2) 0.0021(19)
O16 0.0341(19) 0.0379(19) 0.0320(19) 0.0005(17) 0.0000(16) 0.0022(17)
O59 0.075(3) 0.080(3) 0.103(3) 0.035(3) -0.005(3) -0.005(3)
C66 0.124(8) 0.089(7) 0.110(8) 0.005(7) 0.017(7) -0.021(7)
O54 0.0349(19) 0.0333(19) 0.0319(19) -0.0007(16) 0.0033(16) 0.0058(16)
O27 0.037(2) 0.057(2) 0.051(2) 0.004(2) 0.0055(19) 0.007(2)
O3 0.0301(18) 0.0359(19) 0.0286(18) 0.0002(16) 0.0002(16) -0.0007(16)
O44 0.048(2) 0.037(2) 0.044(2) 0.0012(18) 0.0022(18) 0.0042(18)
O63 0.0318(17) 0.0447(18) 0.0293(17) 0.0001(15) 0.0017(15) 0.0010(16)
O57 0.045(2) 0.043(2) 0.048(2) 0.0032(18) 0.0036(18) 0.0080(18)
O25 0.036(2) 0.041(2) 0.0299(19) 0.0001(17) 0.0006(17) 0.0042(17)
O33 0.041(2) 0.057(2) 0.046(2) 0.0008(19) 0.0010(19) -0.0015(19)
O2 0.0310(18) 0.0397(19) 0.0305(18) -0.0004(16) -0.0042(16) -0.0019(16)
O56 0.044(2) 0.046(2) 0.045(2) -0.0027(18) 0.0035(18) 0.0049(18)
O66A 0.033(2) 0.044(2) 0.036(2) 0.000(2) -0.001(2) -0.001(2)
P8 0.0379(9) 0.0396(10) 0.0451(10) 0.0054(8) 0.0097(8) 0.0110(8)
P7 0.0321(9) 0.0387(9) 0.0372(9) -0.0021(7) 0.0063(7) -0.0015(7)
P2 0.0302(8) 0.0392(9) 0.0339(9) -0.0022(7) -0.0032(7) -0.0078(7)
P5 0.0386(10) 0.0490(11) 0.0364(10) -0.0038(8) -0.0065(8) -0.0055(8)
P6 0.0315(8) 0.0272(8) 0.0270(8) -0.0001(6) 0.0022(6) 0.0037(6)
P1 0.0267(8) 0.0444(10) 0.0462(10) 0.0081(8) 0.0020(7) 0.0059(7)
P4 0.0351(9) 0.0404(10) 0.0353(9) 0.0040(8) -0.0108(7) -0.0031(7)
P3 0.0316(8) 0.0299(8) 0.0267(8) -0.0009(6) 0.0026(6) 0.0039(7)
S2 0.0677(16) 0.0661(17) 0.101(2) 0.0369(16) -0.0148(15) -0.0116(13)
S1 0.0428(10) 0.0352(10) 0.0508(11) -0.0068(8) 0.0075(8) -0.0001(8)
V9 0.0213(5) 0.0194(5) 0.0230(5) 0.0023(4) 0.0137(4) 0.0031(4)
V8 0.0346(6) 0.0280(6) 0.0272(5) 0.0010(4) 0.0092(4) 0.0012(4)
V7 0.0229(5) 0.0193(5) 0.0123(4) -0.0034(3) -0.0043(3) 0.0027(4)
V12 0.0289(6) 0.0430(7) 0.0276(6) 0.0009(5) 0.0012(4) 0.0086(5)
V4 0.0107(4) 0.0171(4) 0.0135(4) 0.0004(3) 0.0035(3) 0.0030(3)
V5 0.0268(5) 0.0290(6) 0.0291(6) 0.0015(4) 0.0009(4) -0.0005(4)
V1 0.0280(6) 0.0333(6) 0.0365(6) 0.0081(5) 0.0017(5) 0.0051(5)
V2 0.0152(5) 0.0306(5) 0.0269(5) 0.0031(4) -0.0079(4) -0.0013(4)
V3 0.0297(5) 0.0312(6) 0.0243(5) -0.0048(4) -0.0013(4) -0.0016(4)
V11 0.0287(6) 0.0572(8) 0.0322(6) 0.0027(6) -0.0060(5) -0.0054(5)
V6 0.0465(7) 0.0354(6) 0.0381(7) -0.0060(5) -0.0087(5) -0.0029(5)
V10 0.0488(7) 0.0301(6) 0.0468(7) 0.0017(5) 0.0049(6) 0.0068(5)
V14 0.0278(6) 0.0597(8) 0.0433(7) 0.0044(6) 0.0016(5) 0.0059(6)
V13 0.0278(6) 0.0576(8) 0.0413(7) -0.0005(6) 0.0025(5) -0.0074(5)
N5 0.097(7) 0.052(5) 0.073(6) 0.001(4) 0.047(5) 0.011(5)
C63 0.082(6) 0.068(6) 0.083(6) 0.012(5) 0.035(5) -0.003(5)
C64 0.100(7) 0.070(6) 0.063(5) 0.012(5) 0.024(5) 0.016(5)
C74 0.083(4) 0.077(4) 0.077(4) -0.001(4) 0.003(4) 0.010(4)
N6A 0.077(14) 0.18(3) 0.112(19) -0.10(2) -0.030(13) 0.051(16)
C67 0.108(11) 0.072(9) 0.079(10) 0.007(9) 0.012(9) 0.003(9)
N7 0.094(9) 0.104(10) 0.089(9) -0.004(8) 0.010(8) -0.017(8)
C65 0.098(9) 0.088(9) 0.089(9) -0.004(8) 0.005(9) -0.018(8)

loop_
_atom_type_symbol
_atom_type_description
_atom_type_scat_dispersion_real
_atom_type_scat_dispersion_imag
_atom_type_scat_source
C C 0.0033 0.0016 'International Tables Vol C Tables 4.2.6.8 and 6.1.1.4'
H H 0.0000 0.0000 'International Tables Vol C Tables 4.2.6.8 and 6.1.1.4'
N N 0.0061 0.0033 'International Tables Vol C Tables 4.2.6.8 and 6.1.1.4'
Nb Nb -2.0727 0.6215 'International Tables Vol C Tables 4.2.6.8 and 6.1.1.4'
O O 0.0106 0.0060 'International Tables Vol C Tables 4.2.6.8 and 6.1.1.4'
P P 0.1023 0.0942 'International Tables Vol C Tables 4.2.6.8 and 6.1.1.4'
S S 0.1246 0.1234 'International Tables Vol C Tables 4.2.6.8 and 6.1.1.4'
V V 0.3005 0.5294 'International Tables Vol C Tables 4.2.6.8 and 6.1.1.4'

loop_
_geom_angle_atom_site_label_1
_geom_angle_atom_site_label_2
_geom_angle_atom_site_label_3
_geom_angle
_geom_angle_site_symmetry_1
_geom_angle_site_symmetry_3
_geom_angle_publ_flag
C48 C43 C44 118.0(8) . . ?
C48 C43 P8 122.3(8) . . ?
C44 C43 P8 119.7(7) . . ?
C43 C48 H48 119.7 . . ?
C43 C48 C47 120.6(11) . . ?
C47 C48 H48 119.7 . . ?
C48 C47 H47 120.3 . . ?
C46 C47 C48 119.5(11) . . ?
C46 C47 H47 120.3 . . ?
C47 C46 H46 118.9 . . ?
C47 C46 C45 122.1(10) . . ?
C45 C46 H46 118.9 . . ?
C46 C45 H45 120.7 . . ?
C46 C45 C44 118.6(11) . . ?
C44 C45 H45 120.7 . . ?
C43 C44 C45 121.1(10) . . ?
C43 C44 H44 119.4 . . ?
C45 C44 H44 119.4 . . ?
C6 C1 C2 118.7(9) . . ?
C6 C1 P1 119.2(8) . . ?
C2 C1 P1 122.1(9) . . ?
C1 C6 H6 119.6 . . ?
C5 C6 C1 120.9(12) . . ?
C5 C6 H6 119.6 . . ?
C6 C5 H5 121.3 . . ?
C4 C5 C6 117.4(14) . . ?
C4 C5 H5 121.3 . . ?
C5 C4 H4 117.4 . . ?
C3 C4 C5 125.2(13) . . ?
C3 C4 H4 117.4 . . ?
C4 C3 H3 119.9 . . ?
C4 C3 C2 120.2(13) . . ?
C2 C3 H3 119.9 . . ?
C1 C2 C3 117.4(12) . . ?
C1 C2 H2 121.3 . . ?
C3 C2 H2 121.3 . . ?
C14 C13 P3 121.8(6) . . ?
C18 C13 C14 117.5(8) . . ?
C18 C13 P3 120.7(7) . . ?
C13 C14 H14 119.4 . . ?
C15 C14 C13 121.1(9) . . ?
C15 C14 H14 119.4 . . ?
C14 C15 H15 119.7 . . ?
C14 C15 C16 120.7(11) . . ?
C16 C15 H15 119.7 . . ?
C15 C16 H16 120.1 . . ?
C17 C16 C15 119.8(10) . . ?
C17 C16 H16 120.1 . . ?
C16 C17 H17 119.9 . . ?
C16 C17 C18 120.2(10) . . ?
C18 C17 H17 119.9 . . ?
C13 C18 C17 120.6(9) . . ?
C13 C18 H18 119.7 . . ?
C17 C18 H18 119.7 . . ?
C32 C31 P6 120.1(6) . . ?
C36 C31 C32 119.2(7) . . ?
C36 C31 P6 120.5(6) . . ?
C31 C32 H32 119.4 . . ?
C31 C32 C33 121.1(7) . . ?
C33 C32 H32 119.4 . . ?
C32 C33 H33 120.4 . . ?
C34 C33 C32 119.2(7) . . ?
C34 C33 H33 120.4 . . ?
C33 C34 H34 120.1 . . ?
C35 C34 C33 119.9(7) . . ?
C35 C34 H34 120.1 . . ?
C34 C35 H35 119.6 . . ?
C34 C35 C36 120.7(8) . . ?
C36 C35 H35 119.6 . . ?
C31 C36 C35 119.8(7) . . ?
C31 C36 H36 120.1 . . ?
C35 C36 H36 120.1 . . ?
C30 C25 P5 119.7(8) . . ?
C26 C25 C30 118.0(9) . . ?
C26 C25 P5 122.1(8) . . ?
C25 C30 H30 117.9 . . ?
C29 C30 C25 124.2(12) . . ?
C29 C30 H30 117.9 . . ?
C30 C29 H29 120.8 . . ?
C28 C29 C30 118.3(14) . . ?
C28 C29 H29 120.8 . . ?
C29 C28 H28 118.7 . . ?
C29 C28 C27 122.6(12) . . ?
C27 C28 H28 118.7 . . ?
C28 C27 H27 121.4 . . ?
C26 C27 C28 117.1(12) . . ?
C26 C27 H27 121.4 . . ?
C25 C26 C27 119.3(12) . . ?
C25 C26 H26 120.4 . . ?
C27 C26 H26 120.4 . . ?
C38 C37 C42 119.2(9) . . ?
C38 C37 P7 122.8(8) . . ?
C42 C37 P7 118.0(8) . . ?
C37 C38 H38 120.5 . . ?
C37 C38 C39 119.0(10) . . ?
C39 C38 H38 120.5 . . ?
C38 C39 H39 119.3 . . ?
C40 C39 C38 121.4(12) . . ?
C40 C39 H39 119.3 . . ?
C39 C40 H40 119.5 . . ?
C39 C40 C41 121.1(11) . . ?
C41 C40 H40 119.5 . . ?
C40 C41 H41 120.8 . . ?
C40 C41 C42 118.4(12) . . ?
C42 C41 H41 120.8 . . ?
C37 C42 C41 120.9(11) . . ?
C37 C42 H42 119.5 . . ?
C41 C42 H42 119.5 . . ?
C8 C7 P2 122.7(7) . . ?
C12 C7 C8 119.4(8) . . ?
C12 C7 P2 117.6(6) . . ?
C7 C8 H8 120.7 . . ?
C9 C8 C7 118.6(9) . . ?
C9 C8 H8 120.7 . . ?
C11 C10 H10 119.9 . . ?
C11 C10 C9 120.2(9) . . ?
C9 C10 H10 119.9 . . ?
C10 C11 H11 119.5 . . ?
C10 C11 C12 121.0(10) . . ?
C12 C11 H11 119.5 . . ?
C7 C12 C11 119.6(9) . . ?
C7 C12 H12 120.2 . . ?
C11 C12 H12 120.2 . . ?
C8 C9 H9 119.4 . . ?
C10 C9 C8 121.2(9) . . ?
C10 C9 H9 119.4 . . ?
C24 C19 P4 119.9(8) . . ?
C20 C19 C24 112.4(10) . . ?
C20 C19 P4 126.9(8) . . ?
C19 C24 H24 119.7 . . ?
C23 C24 C19 120.5(11) . . ?
C23 C24 H24 119.7 . . ?
C24 C23 H23 119.8 . . ?
C22 C23 C24 120.4(14) . . ?
C22 C23 H23 119.8 . . ?
C23 C22 H22 119.8 . . ?
C21 C22 C23 120.4(15) . . ?
C21 C22 H22 119.8 . . ?
C19 C20 H20 118.2 . . ?
C19 C20 C21 123.6(12) . . ?
C21 C20 H20 118.2 . . ?
C51A C50 C49A 133.4(12) . . ?
C51A C50 O67A 112.9(11) . . ?
C51 C50 C49 142.4(12) . . ?
C51 C50 O67 116.8(10) . . ?
C49 C50 O67 100.8(9) . . ?
O67A C50 C49A 105.5(9) . . ?
C52A C53 C54A 138.6(12) . . ?
C52A C53 O67A 109.8(10) . . ?
C54A C53 O67A 105.7(9) . . ?
C52 C53 C54 139.4(13) . . ?
C52 C53 O67 117.8(12) . . ?
O67 C53 C54 102.6(8) . . ?
C53 C52A H52A 125.8 . . ?
C53 C52A C51A 108.4(14) . . ?
C51A C52A H52A 125.8 . . ?
C50 C51A C52A 108.5(15) . . ?
C50 C51A H51A 125.8 . . ?
C52A C51A H51A 125.8 . . ?
O63 C54A C53 106.7(11) . . ?
O63 C54A O66A 123.8(13) . . ?
O66A C54A C53 129.3(13) . . ?
O64 C49A C50 106.5(11) . . ?
O64 C49A O65A 125.9(14) . . ?
O65A C49A C50 127.2(13) . . ?
C22 C21 C20 122.3(14) . . ?
C22 C21 H21 118.8 . . ?
C20 C21 H21 118.8 . . ?
H73D C73 H73E 109.5 . . ?
H73D C73 H73F 109.5 . . ?
H73E C73 H73F 109.5 . . ?
H73A C73 H73B 109.5 . . ?
H73A C73 H73C 109.5 . . ?
H73B C73 H73C 109.5 . . ?
N6 C73 H73D 109.5 . . ?
N6 C73 H73E 109.5 . . ?
N6 C73 H73F 109.5 . . ?
N6A C73 H73A 109.5 . . ?
N6A C73 H73B 109.5 . . ?
N6A C73 H73C 109.5 . . ?
H7AA N7A H7AB 107.4 . . ?
C66 N7A H7AA 108.3 . . ?
C66 N7A H7AB 108.3 . . ?
C67 N7A H7AA 108.3 . . ?
C67 N7A H7AB 108.3 . . ?
C67 N7A C66 115.8(16) . . ?
H59A C59 H59B 109.5 . . ?
H59A C59 H59C 109.5 . . ?
H59B C59 H59C 109.5 . . ?
N1 C59 H59A 109.5 . . ?
N1 C59 H59B 109.5 . . ?
N1 C59 H59C 109.5 . . ?
H60A C60 H60B 109.5 . . ?
H60A C60 H60C 109.5 . . ?
H60B C60 H60C 109.5 . . ?
N1 C60 H60A 109.5 . . ?
N1 C60 H60B 109.5 . . ?
N1 C60 H60C 109.5 . . ?
H61A C61 H61B 109.5 . . ?
H61A C61 H61C 109.5 . . ?
H61B C61 H61C 109.5 . . ?
N2 C61 H61A 109.5 . . ?
N2 C61 H61B 109.5 . . ?
N2 C61 H61C 109.5 . . ?
H62A C62 H62B 109.5 . . ?
H62A C62 H62C 109.5 . . ?
H62B C62 H62C 109.5 . . ?
N2 C62 H62A 109.5 . . ?
N2 C62 H62B 109.5 . . ?
N2 C62 H62C 109.5 . . ?
H58A C58 H58B 109.5 . . ?
H58A C58 H58C 109.5 . . ?
H58B C58 H58C 109.5 . . ?
N3 C58 H58A 109.5 . . ?
N3 C58 H58B 109.5 . . ?
N3 C58 H58C 109.5 . . ?
H57A C57 H57B 109.5 . . ?
H57A C57 H57C 109.5 . . ?
H57B C57 H57C 109.5 . . ?
N3 C57 H57A 109.5 . . ?
N3 C57 H57B 109.5 . . ?
N3 C57 H57C 109.5 . . ?
H71A C71 H71B 109.5 . . ?
H71A C71 H71C 109.5 . . ?
H71B C71 H71C 109.5 . . ?
N4 C71 H71A 109.5 . . ?
N4 C71 H71B 109.5 . . ?
N4 C71 H71C 109.5 . . ?
H69A C69 H69B 109.5 . . ?
H69A C69 H69C 109.5 . . ?
H69B C69 H69C 109.5 . . ?
N4 C69 H69A 109.5 . . ?
N4 C69 H69B 109.5 . . ?
N4 C69 H69C 109.5 . . ?
C53 C52 H52 127.0 . . ?
C53 C52 C51 106.0(15) . . ?
C51 C52 H52 127.0 . . ?
C50 C51 C52 110.4(12) . . ?
C50 C51 H51 124.8 . . ?
C52 C51 H51 124.8 . . ?
O66 C54 C53 131.3(12) . . ?
O63 C54 C53 105.3(11) . . ?
O63 C54 O66 123.4(13) . . ?
O64 C49 C50 104.8(11) . . ?
O65 C49 C50 131.8(13) . . ?
O65 C49 O64 123.3(13) . . ?
H70A C70 H70B 109.5 . . ?
H70A C70 H70C 109.5 . . ?
H70B C70 H70C 109.5 . . ?
N4 C70 H70A 109.5 . . ?
N4 C70 H70B 109.5 . . ?
N4 C70 H70C 109.5 . . ?
H72A C72 H72B 109.5 . . ?
H72A C72 H72C 109.5 . . ?
H72B C72 H72C 109.5 . . ?
N4 C72 H72A 109.5 . . ?
N4 C72 H72B 109.5 . . ?
N4 C72 H72C 109.5 . . ?
C59 N1 C60 118.3(11) . . ?
C59 N1 H1A 107.7 . . ?
C59 N1 H1B 107.7 . . ?
C60 N1 H1A 107.7 . . ?
C60 N1 H1B 107.7 . . ?
H1A N1 H1B 107.1 . . ?
C61 N2 H2A 108.1 . . ?
C61 N2 H2B 108.1 . . ?
C62 N2 C61 116.7(8) . . ?
C62 N2 H2A 108.1 . . ?
C62 N2 H2B 108.1 . . ?
H2A N2 H2B 107.3 . . ?
C58 N3 H3A 108.3 . . ?
C58 N3 H3B 108.3 . . ?
C57 N3 C58 115.7(9) . . ?
C57 N3 H3A 108.3 . . ?
C57 N3 H3B 108.3 . . ?
H3A N3 H3B 107.4 . . ?
C71 N4 C69 113.5(12) . . ?
C71 N4 C70 109.1(13) . . ?
C71 N4 C72 112.0(12) . . ?
C69 N4 C70 105.4(12) . . ?
C72 N4 C69 109.7(13) . . ?
C72 N4 C70 106.7(12) . . ?
O11 Nb1 O5 100.1(2) . . ?
O11 Nb1 O4 97.5(2) . . ?
O11 Nb1 O1 98.5(2) . . ?
O11 Nb1 O3 94.7(2) . . ?
O11 Nb1 O63 177.0(2) . . ?
O11 Nb1 O2 96.2(2) . . ?
O11 Nb1 V4 100.14(16) . . ?
O11 Nb1 V5 106.22(16) . . ?
O11 Nb1 V1 104.58(16) . . ?
O11 Nb1 V2 102.70(16) . . ?
O11 Nb1 V3 102.36(16) . . ?
O5 Nb1 O3 141.32(18) . . ?
O5 Nb1 O63 82.33(19) . . ?
O5 Nb1 O2 141.30(18) . . ?
O5 Nb1 V4 105.82(13) . . ?
O5 Nb1 V5 35.84(13) . . ?
O5 Nb1 V1 35.63(13) . . ?
O5 Nb1 V2 105.72(13) . . ?
O5 Nb1 V3 157.53(13) . . ?
O4 Nb1 O5 71.17(18) . . ?
O4 Nb1 O3 71.58(18) . . ?
O4 Nb1 O63 81.54(18) . . ?
O4 Nb1 O2 140.72(18) . . ?
O4 Nb1 V4 35.79(13) . . ?
O4 Nb1 V5 36.02(13) . . ?
O4 Nb1 V1 105.60(13) . . ?
O4 Nb1 V2 159.74(13) . . ?
O4 Nb1 V3 105.18(13) . . ?
O1 Nb1 O5 70.75(18) . . ?
O1 Nb1 O4 140.63(19) . . ?
O1 Nb1 O3 141.81(18) . . ?
O1 Nb1 O63 83.90(19) . . ?
O1 Nb1 O2 72.27(19) . . ?
O1 Nb1 V4 161.32(13) . . ?
O1 Nb1 V5 104.74(14) . . ?
O1 Nb1 V1 35.36(14) . . ?
O1 Nb1 V2 36.54(14) . . ?
O1 Nb1 V3 106.08(14) . . ?
O3 Nb1 O63 82.33(18) . . ?
O3 Nb1 V4 35.95(12) . . ?
O3 Nb1 V5 105.64(13) . . ?
O3 Nb1 V1 160.76(13) . . ?
O3 Nb1 V2 105.54(13) . . ?
O3 Nb1 V3 35.83(12) . . ?
O63 Nb1 V4 77.43(13) . . ?
O63 Nb1 V5 74.72(13) . . ?
O63 Nb1 V1 78.43(14) . . ?
O63 Nb1 V2 78.20(13) . . ?
O63 Nb1 V3 75.20(14) . . ?
O2 Nb1 O3 70.77(18) . . ?
O2 Nb1 O63 82.82(19) . . ?
O2 Nb1 V4 105.46(13) . . ?
O2 Nb1 V5 157.54(13) . . ?
O2 Nb1 V1 106.18(14) . . ?
O2 Nb1 V2 36.03(13) . . ?
O2 Nb1 V3 35.73(13) . . ?
V4 Nb1 V3 69.74(3) . . ?
V5 Nb1 V4 69.98(3) . . ?
V5 Nb1 V1 69.57(3) . . ?
V5 Nb1 V3 133.74(3) . . ?
V1 Nb1 V4 136.98(3) . . ?
V1 Nb1 V3 135.50(3) . . ?
V2 Nb1 V4 136.69(3) . . ?
V2 Nb1 V5 134.99(3) . . ?
V2 Nb1 V1 70.24(3) . . ?
V2 Nb1 V3 69.71(3) . . ?
O40 Nb2 O42 141.00(18) . . ?
O40 Nb2 O41 71.70(18) . . ?
O40 Nb2 O64 83.00(19) . . ?
O40 Nb2 O43 140.70(19) . . ?
O40 Nb2 O44 71.26(19) . . ?
O40 Nb2 V9 159.24(13) . . ?
O40 Nb2 V8 105.19(12) . . ?
O40 Nb2 V7 35.75(12) . . ?
O40 Nb2 V6 36.29(13) . . ?
O40 Nb2 V10 105.00(13) . . ?
O42 Nb2 O64 82.58(19) . . ?
O42 Nb2 V9 36.21(13) . . ?
O42 Nb2 V8 35.96(13) . . ?
O42 Nb2 V7 105.70(13) . . ?
O42 Nb2 V6 157.83(13) . . ?
O42 Nb2 V10 105.50(13) . . ?
O41 Nb2 O42 70.53(19) . . ?
O41 Nb2 O64 82.03(19) . . ?
O41 Nb2 V9 104.92(14) . . ?
O41 Nb2 V8 35.15(14) . . ?
O41 Nb2 V7 36.04(14) . . ?
O41 Nb2 V6 105.64(14) . . ?
O41 Nb2 V10 156.14(13) . . ?
O64 Nb2 V9 76.24(14) . . ?
O64 Nb2 V8 75.70(14) . . ?
O64 Nb2 V7 78.84(14) . . ?
O64 Nb2 V6 75.25(14) . . ?
O64 Nb2 V10 74.11(14) . . ?
O43 Nb2 O42 71.42(19) . . ?
O43 Nb2 O41 139.8(2) . . ?
O43 Nb2 O64 80.83(19) . . ?
O43 Nb2 O44 70.9(2) . . ?
O43 Nb2 V9 35.51(14) . . ?
O43 Nb2 V8 105.09(14) . . ?
O43 Nb2 V7 159.66(14) . . ?
O43 Nb2 V6 104.65(14) . . ?
O43 Nb2 V10 35.95(14) . . ?
O50 Nb2 O40 99.0(2) . . ?
O50 Nb2 O42 96.5(2) . . ?
O50 Nb2 O41 99.6(2) . . ?
O50 Nb2 O64 177.8(2) . . ?
O50 Nb2 O43 96.9(2) . . ?
O50 Nb2 O44 98.6(2) . . ?
O50 Nb2 V9 101.8(2) . . ?
O50 Nb2 V8 104.74(18) . . ?
O50 Nb2 V7 103.39(19) . . ?
O50 Nb2 V6 105.67(19) . . ?
O50 Nb2 V10 104.24(17) . . ?
O44 Nb2 O42 140.8(2) . . ?
O44 Nb2 O41 140.7(2) . . ?
O44 Nb2 O64 80.9(2) . . ?
O44 Nb2 V9 104.96(15) . . ?
O44 Nb2 V8 156.61(15) . . ?
O44 Nb2 V7 105.63(15) . . ?
O44 Nb2 V6 35.54(15) . . ?
O44 Nb2 V10 35.53(15) . . ?
V9 Nb2 V8 69.82(3) . . ?
V7 Nb2 V9 136.46(3) . . ?
V7 Nb2 V8 69.74(3) . . ?
V7 Nb2 V6 70.10(3) . . ?
V7 Nb2 V10 135.11(4) . . ?
V6 Nb2 V9 134.27(4) . . ?
V6 Nb2 V8 133.92(4) . . ?
V10 Nb2 V9 69.46(3) . . ?
V10 Nb2 V8 133.71(4) . . ?
V10 Nb2 V6 68.77(4) . . ?
P4 O19 V5 138.8(3) . . ?
C50 O67A C53 91.6(7) . . ?
C54 O66 V4 125.4(9) . . ?
C73 N6 H6A 108.1 . . ?
C73 N6 H6B 108.1 . . ?
C73 N6 C74 116.7(14) . . ?
H6A N6 H6B 107.3 . . ?
C74 N6 H6A 108.1 . . ?
C74 N6 H6B 108.1 . . ?
V7 O40 Nb2 105.3(2) . . ?
V7 O40 V6 141.1(3) . . ?
V6 O40 Nb2 104.9(2) . . ?
V9 O42 Nb2 103.9(2) . . ?
V9 O42 V8 140.5(3) . . ?
V8 O42 Nb2 104.9(2) . . ?
P3 O17 V4 138.5(3) . . ?
V8 O41 Nb2 106.4(2) . . ?
V7 O41 Nb2 104.3(2) . . ?
V7 O41 V8 142.6(3) . . ?
C49A O64 Nb2 137.2(8) . . ?
C49 O64 Nb2 135.2(8) . . ?
P6 O37 V12 139.6(3) . . ?
P5 O52 V7 137.0(3) . . ?
P2 O15 V3 140.3(3) . . ?
P1 O13 V2 140.1(3) . . ?
P8 O39 V14 139.9(4) . . ?
P5 O36 V11 138.1(4) . . ?
C49 O65 V7 126.3(9) . . ?
V9 O43 Nb2 105.6(2) . . ?
V9 O43 V10 140.6(3) . . ?
V10 O43 Nb2 104.8(2) . . ?
C53 O67 C50 89.0(7) . . ?
P7 O69 V8 140.7(3) . . ?
P8 O58 V10 139.8(4) . . ?
P2 O14 V2 136.3(3) . . ?
C49A O65A V9 123.8(10) . . ?
P1 O12 V1 141.4(4) . . ?
S2 O60 V6 140.0(5) . . ?
P4 O18 V4 138.8(3) . . ?
P4 O24 V11 140.2(4) . . ?
S1 O20 V5 127.2(3) . . ?
V11 O34 V12 105.3(2) . . ?
P7 O38 V13 141.0(3) . . ?
P2 O26 V13 142.3(4) . . ?
P6 O53 V7 139.0(3) . . ?
V12 O32 V11 104.4(2) . . ?
V5 O5 Nb1 105.1(2) . . ?
V5 O5 V1 140.9(3) . . ?
V1 O5 Nb1 105.5(2) . . ?
P5 O51 V6 139.5(4) . . ?
V4 O4 Nb1 105.5(2) . . ?
V5 O4 Nb1 105.0(2) . . ?
V5 O4 V4 141.2(2) . . ?
V14 O35 V13 103.6(3) . . ?
V1 O1 Nb1 106.5(2) . . ?
V1 O1 V2 141.6(3) . . ?
V2 O1 Nb1 104.5(2) . . ?
S1 O21 V1 131.4(3) . . ?
P3 O16 V3 140.1(3) . . ?
S2 O59 V10 138.7(5) . . ?
N7A C66 H66A 111.0 . . ?
N7A C66 H66B 111.0 . . ?
N7A C66 N7 103.8(14) . . ?
H66A C66 H66B 109.0 . . ?
N7 C66 H66A 111.0 . . ?
N7 C66 H66B 111.0 . . ?
P6 O54 V8 139.2(3) . . ?
P1 O27 V14 133.3(4) . . ?
V4 O3 Nb1 104.4(2) . . ?
V4 O3 V3 141.2(3) . . ?
V3 O3 Nb1 105.0(2) . . ?
V6 O44 Nb2 105.5(2) . . ?
V10 O44 Nb2 105.3(3) . . ?
V10 O44 V6 139.0(3) . . ?
C54A O63 Nb1 137.1(8) . . ?
C54 O63 Nb1 138.1(8) . . ?
P8 O57 V9 136.7(4) . . ?
P3 O25 V12 142.3(3) . . ?
V14 O33 V13 106.1(3) . . ?
V2 O2 Nb1 104.5(2) . . ?
V2 O2 V3 140.5(3) . . ?
V3 O2 Nb1 105.8(2) . . ?
P7 O56 V9 138.5(3) . . ?
C54A O66A V2 124.4(9) . . ?
O39 P8 C43 107.4(4) . . ?
O58 P8 C43 107.2(4) . . ?
O58 P8 O39 108.5(3) . . ?
O57 P8 C43 107.8(4) . . ?
O57 P8 O39 113.4(3) . . ?
O57 P8 O58 112.2(3) . . ?
O69 P7 C37 108.7(4) . . ?
O69 P7 O38 110.1(3) . . ?
O69 P7 O56 113.1(3) . . ?
O38 P7 C37 106.6(4) . . ?
O56 P7 C37 106.1(4) . . ?
O56 P7 O38 111.8(3) . . ?
O15 P2 C7 107.7(4) . . ?
O15 P2 O14 111.6(3) . . ?
O15 P2 O26 110.7(3) . . ?
O14 P2 C7 105.7(3) . . ?
O26 P2 C7 108.0(4) . . ?
O26 P2 O14 112.9(3) . . ?
O52 P5 C25 106.6(4) . . ?
O52 P5 O36 113.1(3) . . ?
O52 P5 O51 112.2(3) . . ?
O36 P5 C25 106.6(4) . . ?
O51 P5 C25 108.5(4) . . ?
O51 P5 O36 109.6(3) . . ?
O37 P6 C31 108.1(3) . . ?
O37 P6 O53 111.5(3) . . ?
O37 P6 O54 110.5(3) . . ?
O53 P6 C31 105.8(3) . . ?
O54 P6 C31 108.5(3) . . ?
O54 P6 O53 112.2(3) . . ?
O13 P1 C1 104.2(5) . . ?
O13 P1 O12 112.0(3) . . ?
O13 P1 O27 112.9(3) . . ?
O12 P1 C1 107.8(4) . . ?
O12 P1 O27 111.3(3) . . ?
O27 P1 C1 108.2(4) . . ?
O19 P4 C19 108.7(4) . . ?
O18 P4 C19 105.4(4) . . ?
O18 P4 O19 112.6(3) . . ?
O24 P4 C19 107.9(4) . . ?
O24 P4 O19 108.7(3) . . ?
O24 P4 O18 113.4(3) . . ?
O17 P3 C13 105.7(3) . . ?
O16 P3 C13 108.8(3) . . ?
O16 P3 O17 112.4(3) . . ?
O16 P3 O25 110.2(3) . . ?
O25 P3 C13 107.6(3) . . ?
O25 P3 O17 111.8(3) . . ?
O61 S2 O60 113.0(8) . . ?
O61 S2 O62 95.4(9) . . ?
O61 S2 O59 107.4(8) . . ?
O60 S2 O62 112.3(7) . . ?
O59 S2 O60 113.7(5) . . ?
O59 S2 O62 113.5(7) . . ?
O22 S1 O20 109.1(3) . . ?
O22 S1 O21 109.4(4) . . ?
O23 S1 O22 113.6(4) . . ?
O23 S1 O20 108.0(4) . . ?
O23 S1 O21 109.2(4) . . ?
O21 S1 O20 107.3(3) . . ?
O42 V9 Nb2 39.89(15) . . ?
O42 V9 O65A 82.9(3) . . ?
O42 V9 O57 155.1(2) . . ?
O42 V9 O56 93.0(2) . . ?
O48 V9 Nb2 111.0(2) . . ?
O48 V9 O42 103.3(2) . . ?
O48 V9 O43 102.9(3) . . ?
O48 V9 O65A 172.2(3) . . ?
O48 V9 O57 101.4(3) . . ?
O48 V9 O56 103.6(3) . . ?
O43 V9 Nb2 38.86(15) . . ?
O43 V9 O42 78.4(2) . . ?
O43 V9 O65A 82.8(3) . . ?
O43 V9 O57 93.0(2) . . ?
O43 V9 O56 153.4(2) . . ?
O65A V9 Nb2 76.8(3) . . ?
O57 V9 Nb2 125.69(17) . . ?
O57 V9 O65A 72.8(3) . . ?
O56 V9 Nb2 125.86(16) . . ?
O56 V9 O65A 71.0(3) . . ?
O56 V9 O57 84.3(2) . . ?
O42 V8 Nb2 39.17(15) . . ?
O42 V8 O69 91.5(2) . . ?
O42 V8 O54 148.4(2) . . ?
O41 V8 Nb2 38.44(14) . . ?
O41 V8 O42 77.0(2) . . ?
O41 V8 O69 146.4(2) . . ?
O41 V8 O54 91.4(2) . . ?
O69 V8 Nb2 120.05(16) . . ?
O69 V8 O54 82.1(2) . . ?
O47 V8 Nb2 117.5(2) . . ?
O47 V8 O42 106.0(2) . . ?
O47 V8 O41 108.2(3) . . ?
O47 V8 O69 105.3(3) . . ?
O47 V8 O54 105.5(2) . . ?
O54 V8 Nb2 120.34(15) . . ?
O40 V7 Nb2 38.95(14) . . ?
O40 V7 O41 78.5(2) . . ?
O40 V7 O52 91.6(2) . . ?
O40 V7 O65 81.6(3) . . ?
O40 V7 O53 152.2(2) . . ?
O41 V7 Nb2 39.65(14) . . ?
O41 V7 O52 152.5(2) . . ?
O41 V7 O65 80.2(3) . . ?
O41 V7 O53 92.3(2) . . ?
O52 V7 Nb2 124.69(16) . . ?
O52 V7 O65 73.0(3) . . ?
O46 V7 Nb2 113.1(2) . . ?
O46 V7 O40 106.1(2) . . ?
O46 V7 O41 106.0(3) . . ?
O46 V7 O52 101.4(3) . . ?
O46 V7 O65 170.8(3) . . ?
O46 V7 O53 101.6(3) . . ?
O65 V7 Nb2 76.0(2) . . ?
O53 V7 Nb2 125.76(15) . . ?
O53 V7 O52 84.6(2) . . ?
O53 V7 O65 70.9(3) . . ?
O37 V12 V11 119.34(15) . . ?
O29 V12 O37 105.3(3) . . ?
O29 V12 O34 107.2(3) . . ?
O29 V12 O32 106.9(3) . . ?
O29 V12 O25 106.5(3) . . ?
O29 V12 V11 114.5(2) . . ?
O34 V12 O37 89.0(2) . . ?
O34 V12 O32 75.0(2) . . ?
O34 V12 O25 145.7(2) . . ?
O34 V12 V11 37.31(16) . . ?
O32 V12 O37 147.1(2) . . ?
O32 V12 O25 89.5(2) . . ?
O32 V12 V11 37.91(16) . . ?
O25 V12 O37 88.0(2) . . ?
O25 V12 V11 119.59(16) . . ?
O66 V4 Nb1 75.5(2) . . ?
O17 V4 Nb1 126.12(13) . . ?
O17 V4 O66 72.7(3) . . ?
O17 V4 O18 85.25(19) . . ?
O18 V4 Nb1 124.31(14) . . ?
O18 V4 O66 72.5(3) . . ?
O9 V4 Nb1 110.88(18) . . ?
O9 V4 O66 173.5(3) . . ?
O9 V4 O17 103.1(2) . . ?
O9 V4 O18 102.5(2) . . ?
O9 V4 O4 103.4(2) . . ?
O9 V4 O3 104.2(2) . . ?
O4 V4 Nb1 38.68(13) . . ?
O4 V4 O66 81.1(3) . . ?
O4 V4 O17 153.35(19) . . ?
O4 V4 O18 91.66(19) . . ?
O3 V4 Nb1 39.63(14) . . ?
O3 V4 O66 81.1(3) . . ?
O3 V4 O17 92.77(19) . . ?
O3 V4 O18 152.93(19) . . ?
O3 V4 O4 78.13(19) . . ?
O19 V5 Nb1 119.25(17) . . ?
O19 V5 O20 80.7(2) . . ?
O10 V5 Nb1 117.02(19) . . ?
O10 V5 O19 108.0(3) . . ?
O10 V5 O20 104.3(2) . . ?
O10 V5 O5 106.8(2) . . ?
O10 V5 O4 105.8(2) . . ?
O20 V5 Nb1 121.53(16) . . ?
O5 V5 Nb1 39.10(14) . . ?
O5 V5 O19 145.2(2) . . ?
O5 V5 O20 91.9(2) . . ?
O5 V5 O4 77.31(19) . . ?
O4 V5 Nb1 38.98(13) . . ?
O4 V5 O19 92.2(2) . . ?
O4 V5 O20 149.9(2) . . ?
O6 V1 Nb1 115.3(2) . . ?
O6 V1 O12 107.5(3) . . ?
O6 V1 O5 106.7(3) . . ?
O6 V1 O1 107.2(3) . . ?
O6 V1 O21 104.0(3) . . ?
O12 V1 Nb1 120.94(17) . . ?
O12 V1 O21 81.8(2) . . ?
O5 V1 Nb1 38.86(14) . . ?
O5 V1 O12 145.8(2) . . ?
O5 V1 O21 90.9(2) . . ?
O1 V1 Nb1 38.17(14) . . ?
O1 V1 O12 92.2(2) . . ?
O1 V1 O5 76.8(2) . . ?
O1 V1 O21 148.6(2) . . ?
O21 V1 Nb1 121.88(16) . . ?
O13 V2 Nb1 123.04(17) . . ?
O13 V2 O14 84.2(2) . . ?
O13 V2 O66A 67.7(3) . . ?
O7 V2 Nb1 114.5(2) . . ?
O7 V2 O13 102.6(3) . . ?
O7 V2 O14 99.1(2) . . ?
O7 V2 O1 103.9(2) . . ?
O7 V2 O2 107.7(3) . . ?
O7 V2 O66A 168.7(3) . . ?
O14 V2 Nb1 127.26(15) . . ?
O14 V2 O66A 74.8(3) . . ?
O1 V2 Nb1 38.95(14) . . ?
O1 V2 O13 92.5(2) . . ?
O1 V2 O14 156.9(2) . . ?
O1 V2 O66A 82.7(3) . . ?
O2 V2 Nb1 39.45(14) . . ?
O2 V2 O13 149.6(2) . . ?
O2 V2 O14 93.3(2) . . ?
O2 V2 O1 78.1(2) . . ?
O2 V2 O66A 82.3(3) . . ?
O66A V2 Nb1 76.4(2) . . ?
O15 V3 Nb1 117.37(16) . . ?
O15 V3 O16 81.4(2) . . ?
O8 V3 Nb1 118.3(2) . . ?
O8 V3 O15 108.4(3) . . ?
O8 V3 O16 105.2(2) . . ?
O8 V3 O3 107.2(2) . . ?
O8 V3 O2 107.0(2) . . ?
O16 V3 Nb1 119.99(15) . . ?
O3 V3 Nb1 39.18(14) . . ?
O3 V3 O15 144.4(2) . . ?
O3 V3 O16 91.4(2) . . ?
O3 V3 O2 76.7(2) . . ?
O2 V3 Nb1 38.44(14) . . ?
O2 V3 O15 90.9(2) . . ?
O2 V3 O16 147.7(2) . . ?
O36 V11 O24 85.5(2) . . ?
O36 V11 O32 145.8(2) . . ?
O36 V11 V12 119.84(18) . . ?
O28 V11 O36 106.3(3) . . ?
O28 V11 O24 107.1(3) . . ?
O28 V11 O34 106.7(3) . . ?
O28 V11 O32 107.4(3) . . ?
O28 V11 V12 114.5(3) . . ?
O24 V11 V12 119.50(17) . . ?
O34 V11 O36 90.4(2) . . ?
O34 V11 O24 145.6(2) . . ?
O34 V11 O32 74.9(2) . . ?
O34 V11 V12 37.42(15) . . ?
O32 V11 O24 89.7(2) . . ?
O32 V11 V12 37.70(15) . . ?
O40 V6 Nb2 38.85(14) . . ?
O40 V6 O60 150.8(3) . . ?
O40 V6 O51 91.0(2) . . ?
O60 V6 Nb2 122.1(2) . . ?
O45 V6 Nb2 119.0(3) . . ?
O45 V6 O40 106.2(3) . . ?
O45 V6 O60 102.9(4) . . ?
O45 V6 O51 108.4(3) . . ?
O45 V6 O44 110.3(3) . . ?
O51 V6 Nb2 116.83(18) . . ?
O51 V6 O60 81.1(3) . . ?
O44 V6 Nb2 38.96(16) . . ?
O44 V6 O40 77.2(2) . . ?
O44 V6 O60 91.5(3) . . ?
O44 V6 O51 141.3(2) . . ?
O43 V10 Nb2 39.23(15) . . ?
O43 V10 O58 92.3(2) . . ?
O43 V10 O59 153.9(3) . . ?
O58 V10 Nb2 119.12(17) . . ?
O58 V10 O59 80.4(3) . . ?
O49 V10 Nb2 116.3(3) . . ?
O49 V10 O43 103.4(3) . . ?
O49 V10 O58 107.2(3) . . ?
O49 V10 O59 102.7(4) . . ?
O49 V10 O44 109.2(3) . . ?
O59 V10 Nb2 124.9(2) . . ?
O44 V10 Nb2 39.15(16) . . ?
O44 V10 O43 77.8(2) . . ?
O44 V10 O58 143.5(2) . . ?
O44 V10 O59 93.3(3) . . ?
O39 V14 V13 120.00(17) . . ?
O31 V14 O39 106.4(3) . . ?
O31 V14 O35 105.6(3) . . ?
O31 V14 O27 104.8(3) . . ?
O31 V14 O33 107.5(3) . . ?
O31 V14 V13 113.2(3) . . ?
O35 V14 O39 89.3(2) . . ?
O35 V14 O27 148.7(2) . . ?
O35 V14 V13 38.29(17) . . ?
O27 V14 O39 89.0(2) . . ?
O27 V14 V13 120.10(17) . . ?
O33 V14 O39 145.4(2) . . ?
O33 V14 O35 75.2(2) . . ?
O33 V14 O27 88.9(2) . . ?
O33 V14 V13 37.01(17) . . ?
O30 V13 O38 108.4(3) . . ?
O30 V13 O26 105.7(3) . . ?
O30 V13 O35 105.3(3) . . ?
O30 V13 O33 108.6(3) . . ?
O30 V13 V14 113.7(3) . . ?
O38 V13 O26 86.5(2) . . ?
O38 V13 O35 88.9(2) . . ?
O38 V13 V14 118.21(18) . . ?
O26 V13 O35 148.5(2) . . ?
O26 V13 V14 120.94(17) . . ?
O35 V13 V14 38.07(17) . . ?
O33 V13 O38 142.3(2) . . ?
O33 V13 O26 90.2(2) . . ?
O33 V13 O35 74.9(2) . . ?
O33 V13 V14 36.88(17) . . ?
H5A N5 H5B 107.7 . . ?
C63 N5 H5A 108.8 . . ?
C63 N5 H5B 108.8 . . ?
C64 N5 H5A 108.8 . . ?
C64 N5 H5B 108.8 . . ?
C64 N5 C63 113.7(9) . . ?
N5 C63 H63A 109.5 . . ?
N5 C63 H63B 109.5 . . ?
N5 C63 H63C 109.5 . . ?
H63A C63 H63B 109.5 . . ?
H63A C63 H63C 109.5 . . ?
H63B C63 H63C 109.5 . . ?
N5 C64 H64A 109.5 . . ?
N5 C64 H64B 109.5 . . ?
N5 C64 H64C 109.5 . . ?
H64A C64 H64B 109.5 . . ?
H64A C64 H64C 109.5 . . ?
H64B C64 H64C 109.5 . . ?
N6 C74 H74D 109.5 . . ?
N6 C74 H74E 109.5 . . ?
N6 C74 H74F 109.5 . . ?
H74D C74 H74E 109.5 . . ?
H74D C74 H74F 109.5 . . ?
H74E C74 H74F 109.5 . . ?
H74A C74 H74B 109.5 . . ?
H74A C74 H74C 109.5 . . ?
H74B C74 H74C 109.5 . . ?
N6A C74 H74A 109.5 . . ?
N6A C74 H74B 109.5 . . ?
N6A C74 H74C 109.5 . . ?
C73 N6A H6AA 106.1 . . ?
C73 N6A H6AB 106.1 . . ?
C74 N6A C73 124.8(17) . . ?
C74 N6A H6AA 106.1 . . ?
C74 N6A H6AB 106.1 . . ?
H6AA N6A H6AB 106.3 . . ?
N7A C67 H67A 109.5 . . ?
N7A C67 H67B 109.5 . . ?
N7A C67 H67C 109.5 . . ?
H67A C67 H67B 109.5 . . ?
H67A C67 H67C 109.5 . . ?
H67B C67 H67C 109.5 . . ?
C66 N7 H7A 110.7 . . ?
C66 N7 H7B 110.7 . . ?
C66 N7 C65 105.3(18) . . ?
H7A N7 H7B 108.8 . . ?
C65 N7 H7A 110.7 . . ?
C65 N7 H7B 110.7 . . ?
N7 C65 H65A 109.5 . . ?
N7 C65 H65B 109.5 . . ?
N7 C65 H65C 109.5 . . ?
H65A C65 H65B 109.5 . . ?
H65A C65 H65C 109.5 . . ?
H65B C65 H65C 109.5 . . ?

loop_
_geom_bond_atom_site_label_1
_geom_bond_atom_site_label_2
_geom_bond_distance
_geom_bond_site_symmetry_2
_geom_bond_publ_flag
C43 C48 1.356(14) . ?
C43 C44 1.381(14) . ?
C43 P8 1.794(8) . ?
C48 H48 0.9500 . ?
C48 C47 1.420(14) . ?
C47 H47 0.9500 . ?
C47 C46 1.331(16) . ?
C46 H46 0.9500 . ?
C46 C45 1.342(16) . ?
C45 H45 0.9500 . ?
C45 C44 1.411(13) . ?
C44 H44 0.9500 . ?
C1 C6 1.398(16) . ?
C1 C2 1.406(15) . ?
C1 P1 1.774(9) . ?
C6 H6 0.9500 . ?
C6 C5 1.396(15) . ?
C5 H5 0.9500 . ?
C5 C4 1.335(19) . ?
C4 H4 0.9500 . ?
C4 C3 1.299(19) . ?
C3 H3 0.9500 . ?
C3 C2 1.426(15) . ?
C2 H2 0.9500 . ?
C13 C14 1.394(13) . ?
C13 C18 1.365(12) . ?
C13 P3 1.795(8) . ?
C14 H14 0.9500 . ?
C14 C15 1.358(13) . ?
C15 H15 0.9500 . ?
C15 C16 1.363(15) . ?
C16 H16 0.9500 . ?
C16 C17 1.345(15) . ?
C17 H17 0.9500 . ?
C17 C18 1.404(13) . ?
C18 H18 0.9500 . ?
C31 C32 1.382(10) . ?
C31 C36 1.381(11) . ?
C31 P6 1.800(7) . ?
C32 H32 0.9500 . ?
C32 C33 1.390(11) . ?
C33 H33 0.9500 . ?
C33 C34 1.380(12) . ?
C34 H34 0.9500 . ?
C34 C35 1.377(12) . ?
C35 H35 0.9500 . ?
C35 C36 1.389(11) . ?
C36 H36 0.9500 . ?
C25 C30 1.415(15) . ?
C25 C26 1.350(15) . ?
C25 P5 1.794(9) . ?
C30 H30 0.9500 . ?
C30 C29 1.372(15) . ?
C29 H29 0.9500 . ?
C29 C28 1.271(19) . ?
C28 H28 0.9500 . ?
C28 C27 1.470(19) . ?
C27 H27 0.9500 . ?
C27 C26 1.438(16) . ?
C26 H26 0.9500 . ?
C37 C38 1.335(14) . ?
C37 C42 1.360(14) . ?
C37 P7 1.812(9) . ?
C38 H38 0.9500 . ?
C38 C39 1.409(14) . ?
C39 H39 0.9500 . ?
C39 C40 1.303(16) . ?
C40 H40 0.9500 . ?
C40 C41 1.341(17) . ?
C41 H41 0.9500 . ?
C41 C42 1.400(15) . ?
C42 H42 0.9500 . ?
C7 C8 1.402(12) . ?
C7 C12 1.394(13) . ?
C7 P2 1.786(8) . ?
C8 H8 0.9500 . ?
C8 C9 1.402(13) . ?
C10 H10 0.9500 . ?
C10 C11 1.348(15) . ?
C10 C9 1.369(15) . ?
C11 H11 0.9500 . ?
C11 C12 1.399(12) . ?
C12 H12 0.9500 . ?
C9 H9 0.9500 . ?
C19 C24 1.419(2) . ?
C19 C20 1.343(15) . ?
C19 P4 1.774(9) . ?
C24 H24 0.9500 . ?
C24 C23 1.407(17) . ?
C23 H23 0.9500 . ?
C23 C22 1.311(19) . ?
C22 H22 0.9500 . ?
C22 C21 1.247(19) . ?
C20 H20 0.9500 . ?
C20 C21 1.383(17) . ?
C50 C51A 1.178(19) . ?
C50 C49A 1.578(17) . ?
C50 C51 1.027(18) . ?
C50 C49 1.542(17) . ?
C50 O67A 1.474(14) . ?
C50 O67 1.558(14) . ?
C53 C52A 1.206(19) . ?
C53 C54A 1.506(17) . ?
C53 C52 1.084(18) . ?
C53 C54 1.570(16) . ?
C53 O67A 1.552(13) . ?
C53 O67 1.537(14) . ?
C52A H52A 0.9500 . ?
C52A C51A 1.42(2) . ?
C51A H51A 0.9500 . ?
C54A O63 1.234(16) . ?
C54A O66A 1.239(18) . ?
C49A O64 1.194(16) . ?
C49A O65A 1.230(18) . ?
C21 H21 0.9500 . ?
C73 H73D 0.9800 . ?
C73 H73E 0.9800 . ?
C73 H73F 0.9800 . ?
C73 H73A 0.9800 . ?
C73 H73B 0.9800 . ?
C73 H73C 0.9800 . ?
C73 N6 1.43(3) . ?
C73 N6A 1.563(18) . ?
N7A H7AA 0.9100 . ?
N7A H7AB 0.9100 . ?
N7A C66 1.46(2) . ?
N7A C67 1.45(3) . ?
C59 H59A 0.9800 . ?
C59 H59B 0.9800 . ?
C59 H59C 0.9800 . ?
C59 N1 1.407(16) . ?
C60 H60A 0.9800 . ?
C60 H60B 0.9800 . ?
C60 H60C 0.9800 . ?
C60 N1 1.455(18) . ?
C61 H61A 0.9800 . ?
C61 H61B 0.9800 . ?
C61 H61C 0.9800 . ?
C61 N2 1.441(14) . ?
C62 H62A 0.9800 . ?
C62 H62B 0.9800 . ?
C62 H62C 0.9800 . ?
C62 N2 1.440(13) . ?
C58 H58A 0.9800 . ?
C58 H58B 0.9800 . ?
C58 H58C 0.9800 . ?
C58 N3 1.487(15) . ?
C57 H57A 0.9800 . ?
C57 H57B 0.9800 . ?
C57 H57C 0.9800 . ?
C57 N3 1.450(14) . ?
C71 H71A 0.9800 . ?
C71 H71B 0.9800 . ?
C71 H71C 0.9800 . ?
C71 N4 1.418(16) . ?
C69 H69A 0.9800 . ?
C69 H69B 0.9800 . ?
C69 H69C 0.9800 . ?
C69 N4 1.52(2) . ?
C52 H52 0.9500 . ?
C52 C51 1.51(2) . ?
C51 H51 0.9500 . ?
C54 O66 1.253(18) . ?
C54 O63 1.189(15) . ?
C49 O64 1.269(16) . ?
C49 O65 1.227(18) . ?
C70 H70A 0.9800 . ?
C70 H70B 0.9800 . ?
C70 H70C 0.9800 . ?
C70 N4 1.57(2) . ?
C72 H72A 0.9800 . ?
C72 H72B 0.9800 . ?
C72 H72C 0.9800 . ?
C72 N4 1.45(2) . ?
N1 H1A 0.9100 . ?
N1 H1B 0.9100 . ?
N2 H2A 0.9100 . ?
N2 H2B 0.9100 . ?
N3 H3A 0.9100 . ?
N3 H3B 0.9100 . ?
Nb1 O11 1.828(5) . ?
Nb1 O5 2.081(5) . ?
Nb1 O4 2.075(4) . ?
Nb1 O1 2.059(5) . ?
Nb1 O3 2.107(5) . ?
Nb1 O63 2.131(5) . ?
Nb1 O2 2.082(5) . ?
Nb1 V4 3.1987(10) . ?
Nb1 V5 3.1859(12) . ?
Nb1 V1 3.1955(13) . ?
Nb1 V2 3.1714(11) . ?
Nb1 V3 3.2211(13) . ?
Nb2 O40 2.076(5) . ?
Nb2 O42 2.116(5) . ?
Nb2 O41 2.098(5) . ?
Nb2 O64 2.151(5) . ?
Nb2 O43 2.086(5) . ?
Nb2 O50 1.799(5) . ?
Nb2 O44 2.088(5) . ?
Nb2 V9 3.2021(12) . ?
Nb2 V8 3.2372(13) . ?
Nb2 V7 3.1856(11) . ?
Nb2 V6 3.1991(15) . ?
Nb2 V10 3.1892(14) . ?
O19 P4 1.523(6) . ?
O19 V5 1.960(5) . ?
O61 S2 1.286(13) . ?
O66 V4 2.399(9) . ?
N6 H6A 0.9100 . ?
N6 H6B 0.9100 . ?
N6 C74 1.50(2) . ?
O40 V7 1.930(4) . ?
O40 V6 1.959(5) . ?
O42 V9 1.949(5) . ?
O42 V8 1.967(5) . ?
O17 P3 1.533(5) . ?
O17 V4 1.982(4) . ?
O41 V8 1.943(5) . ?
O41 V7 1.934(5) . ?
O37 P6 1.518(5) . ?
O37 V12 2.002(5) . ?
O52 P5 1.508(6) . ?
O52 V7 2.012(5) . ?
O10 V5 1.599(5) . ?
O15 P2 1.518(5) . ?
O15 V3 1.987(5) . ?
O13 P1 1.515(6) . ?
O13 V2 1.989(6) . ?
O39 P8 1.531(6) . ?
O39 V14 2.000(6) . ?
O48 V9 1.644(5) . ?
O36 P5 1.521(6) . ?
O36 V11 1.970(6) . ?
O7 V2 1.647(5) . ?
O29 V12 1.591(5) . ?
O46 V7 1.670(5) . ?
O28 V11 1.592(6) . ?
O6 V1 1.608(5) . ?
O22 S1 1.462(6) . ?
O65 V7 2.427(10) . ?
O43 V9 1.931(5) . ?
O43 V10 1.937(5) . ?
O31 V14 1.585(6) . ?
O69 P7 1.514(6) . ?
O69 V8 1.985(5) . ?
O23 S1 1.438(6) . ?
O58 P8 1.523(6) . ?
O58 V10 1.973(6) . ?
O30 V13 1.586(6) . ?
O14 P2 1.532(6) . ?
O14 V2 2.007(5) . ?
O65A V9 2.376(10) . ?
O12 P1 1.518(6) . ?
O12 V1 1.975(5) . ?
O60 S2 1.423(7) . ?
O60 V6 2.015(7) . ?
O18 P4 1.518(5) . ?
O18 V4 1.982(5) . ?
O24 P4 1.513(6) . ?
O24 V11 1.977(6) . ?
O45 V6 1.585(6) . ?
O62 S2 1.433(12) . ?
O20 S1 1.501(5) . ?
O20 V5 2.004(5) . ?
O49 V10 1.596(6) . ?
O9 V4 1.668(5) . ?
O34 V12 1.958(5) . ?
O34 V11 1.953(5) . ?
O38 P7 1.521(6) . ?
O38 V13 1.967(6) . ?
O26 P2 1.520(6) . ?
O26 V13 1.982(6) . ?
O53 P6 1.537(5) . ?
O53 V7 1.992(5) . ?
O32 V12 1.963(5) . ?
O32 V11 1.972(5) . ?
O8 V3 1.604(5) . ?
O47 V8 1.596(5) . ?
O5 V5 1.932(5) . ?
O5 V1 1.932(5) . ?
O51 P5 1.517(6) . ?
O51 V6 1.961(6) . ?
O4 V4 1.942(5) . ?
O4 V5 1.940(5) . ?
O35 V14 1.977(6) . ?
O35 V13 1.986(6) . ?
O1 V1 1.928(5) . ?
O1 V2 1.950(5) . ?
O21 S1 1.478(6) . ?
O21 V1 2.003(6) . ?
O16 P3 1.509(5) . ?
O16 V3 1.989(5) . ?
O59 S2 1.415(8) . ?
O59 V10 2.007(8) . ?
C66 H66A 0.9900 . ?
C66 H66B 0.9900 . ?
C66 N7 1.52(3) . ?
O54 P6 1.520(5) . ?
O54 V8 1.989(5) . ?
O27 P1 1.528(6) . ?
O27 V14 1.997(6) . ?
O3 V4 1.939(5) . ?
O3 V3 1.952(5) . ?
O44 V6 1.930(6) . ?
O44 V10 1.922(5) . ?
O57 P8 1.522(6) . ?
O57 V9 2.024(5) . ?
O25 P3 1.526(5) . ?
O25 V12 1.970(5) . ?
O33 V14 1.946(6) . ?
O33 V13 1.952(6) . ?
O2 V2 1.927(5) . ?
O2 V3 1.955(5) . ?
O56 P7 1.516(6) . ?
O56 V9 1.991(6) . ?
O66A V2 2.427(10) . ?
V12 V11 3.1090(19) . ?
V14 V13 3.115(2) . ?
N5 H5A 0.9100 . ?
N5 H5B 0.9100 . ?
N5 C63 1.512(15) . ?
N5 C64 1.397(15) . ?
C63 H63A 0.9800 . ?
C63 H63B 0.9800 . ?
C63 H63C 0.9800 . ?
C64 H64A 0.9800 . ?
C64 H64B 0.9800 . ?
C64 H64C 0.9800 . ?
C74 H74D 0.9800 . ?
C74 H74E 0.9800 . ?
C74 H74F 0.9800 . ?
C74 H74A 0.9800 . ?
C74 H74B 0.9800 . ?
C74 H74C 0.9800 . ?
C74 N6A 1.25(2) . ?
N6A H6AA 0.9100 . ?
N6A H6AB 0.9100 . ?
C67 H67A 0.9800 . ?
C67 H67B 0.9800 . ?
C67 H67C 0.9800 . ?
N7 H7A 0.9100 . ?
N7 H7B 0.9100 . ?
N7 C65 1.62(3) . ?
C65 H65A 0.9800 . ?
C65 H65B 0.9800 . ?
C65 H65C 0.9800 . ?

loop_
_geom_torsion_atom_site_label_1
_geom_torsion_atom_site_label_2
_geom_torsion_atom_site_label_3
_geom_torsion_atom_site_label_4
_geom_torsion
_geom_torsion_site_symmetry_1
_geom_torsion_site_symmetry_2
_geom_torsion_site_symmetry_3
_geom_torsion_site_symmetry_4
_geom_torsion_publ_flag
C43 C48 C47 C46 -2.8(17) . . . . ?
C48 C43 C44 C45 1.3(16) . . . . ?
C48 C43 P8 O39 31.0(9) . . . . ?
C48 C43 P8 O58 147.4(8) . . . . ?
C48 C43 P8 O57 -91.6(9) . . . . ?
C48 C47 C46 C45 2.7(19) . . . . ?
C47 C46 C45 C44 -0.6(19) . . . . ?
C46 C45 C44 C43 -1.5(17) . . . . ?
C44 C43 C48 C47 0.8(15) . . . . ?
C44 C43 P8 O39 -150.4(8) . . . . ?
C44 C43 P8 O58 -33.9(9) . . . . ?
C44 C43 P8 O57 87.1(9) . . . . ?
C1 C6 C5 C4 2.6(19) . . . . ?
C6 C1 C2 C3 -4.0(16) . . . . ?
C6 C1 P1 O13 -33.9(9) . . . . ?
C6 C1 P1 O12 85.3(9) . . . . ?
C6 C1 P1 O27 -154.3(8) . . . . ?
C6 C5 C4 C3 -5(2) . . . . ?
C5 C4 C3 C2 2(2) . . . . ?
C4 C3 C2 C1 2.3(19) . . . . ?
C2 C1 C6 C5 1.6(17) . . . . ?
C2 C1 P1 O13 145.2(9) . . . . ?
C2 C1 P1 O12 -95.7(9) . . . . ?
C2 C1 P1 O27 24.8(10) . . . . ?
C13 C14 C15 C16 -2.9(17) . . . . ?
C14 C13 C18 C17 3.0(14) . . . . ?
C14 C13 P3 O17 -111.3(8) . . . . ?
C14 C13 P3 O16 9.7(8) . . . . ?
C14 C13 P3 O25 129.2(7) . . . . ?
C14 C15 C16 C17 3.8(19) . . . . ?
C15 C16 C17 C18 -1.3(18) . . . . ?
C16 C17 C18 C13 -2.2(17) . . . . ?
C18 C13 C14 C15 -0.6(15) . . . . ?
C18 C13 P3 O17 65.9(8) . . . . ?
C18 C13 P3 O16 -173.1(7) . . . . ?
C18 C13 P3 O25 -53.6(8) . . . . ?
C31 C32 C33 C34 -1.7(13) . . . . ?
C32 C31 C36 C35 -0.4(12) . . . . ?
C32 C31 P6 O37 42.8(7) . . . . ?
C32 C31 P6 O53 -76.7(7) . . . . ?
C32 C31 P6 O54 162.7(6) . . . . ?
C32 C33 C34 C35 2.6(14) . . . . ?
C33 C34 C35 C36 -2.5(14) . . . . ?
C34 C35 C36 C31 1.3(13) . . . . ?
C36 C31 C32 C33 0.6(12) . . . . ?
C36 C31 P6 O37 -143.1(6) . . . . ?
C36 C31 P6 O53 97.4(7) . . . . ?
C36 C31 P6 O54 -23.2(7) . . . . ?
C25 C30 C29 C28 5(2) . . . . ?
C30 C25 C26 C27 -4.9(17) . . . . ?
C30 C25 P5 O52 -29.9(9) . . . . ?
C30 C25 P5 O36 -151.0(8) . . . . ?
C30 C25 P5 O51 91.1(9) . . . . ?
C30 C29 C28 C27 -8(2) . . . . ?
C29 C28 C27 C26 5(2) . . . . ?
C28 C27 C26 C25 2.3(19) . . . . ?
C26 C25 C30 C29 1.5(18) . . . . ?
C26 C25 P5 O52 145.0(9) . . . . ?
C26 C25 P5 O36 23.9(11) . . . . ?
C26 C25 P5 O51 -94.0(10) . . . . ?
C37 C38 C39 C40 -3.6(16) . . . . ?
C38 C37 C42 C41 1.7(16) . . . . ?
C38 C37 P7 O69 -3.5(9) . . . . ?
C38 C37 P7 O38 115.2(8) . . . . ?
C38 C37 P7 O56 -125.5(8) . . . . ?
C38 C39 C40 C41 3.5(18) . . . . ?
C39 C40 C41 C42 -0.7(18) . . . . ?
C40 C41 C42 C37 -2.0(17) . . . . ?
C42 C37 C38 C39 1.0(14) . . . . ?
C42 C37 P7 O69 177.8(8) . . . . ?
C42 C37 P7 O38 -63.5(9) . . . . ?
C42 C37 P7 O56 55.8(9) . . . . ?
C7 C8 C9 C10 0.4(15) . . . . ?
C8 C7 C12 C11 -0.9(14) . . . . ?
C8 C7 P2 O15 130.8(7) . . . . ?
C8 C7 P2 O14 -109.9(7) . . . . ?
C8 C7 P2 O26 11.2(8) . . . . ?
C10 C11 C12 C7 0.3(15) . . . . ?
C11 C10 C9 C8 -1.0(16) . . . . ?
C12 C7 C8 C9 0.6(13) . . . . ?
C12 C7 P2 O15 -55.6(8) . . . . ?
C12 C7 P2 O14 63.8(8) . . . . ?
C12 C7 P2 O26 -175.1(7) . . . . ?
C9 C10 C11 C12 0.7(17) . . . . ?
C19 C24 C23 C22 -6(2) . . . . ?
C19 C20 C21 C22 3(2) . . . . ?
C24 C19 C20 C21 -6.5(19) . . . . ?
C24 C19 P4 O19 -171.1(9) . . . . ?
C24 C19 P4 O18 -50.2(10) . . . . ?
C24 C19 P4 O24 71.2(10) . . . . ?
C24 C23 C22 C21 2(3) . . . . ?
C23 C22 C21 C20 -1(3) . . . . ?
C20 C19 C24 C23 7.9(18) . . . . ?
C20 C19 P4 O19 -1.9(12) . . . . ?
C20 C19 P4 O18 118.9(11) . . . . ?
C20 C19 P4 O24 -119.7(11) . . . . ?
C50 C49A O64 Nb2 -172.6(5) . . . . ?
C50 C49A O65A V9 174.1(9) . . . . ?
C50 C49 O64 Nb2 174.0(5) . . . . ?
C50 C49 O65 V7 -176.0(10) . . . . ?
C53 C52A C51A C50 4(2) . . . . ?
C53 C54A O63 Nb1 179.6(5) . . . . ?
C53 C54A O66A V2 -177.6(10) . . . . ?
C53 C52 C51 C50 -2(2) . . . . ?
C53 C54 O66 V4 -179.2(10) . . . . ?
C53 C54 O63 Nb1 -177.9(5) . . . . ?
C52A C53 C54A O63 26(2) . . . . ?
C52A C53 C54A O66A -158.0(18) . . . . ?
C52A C53 O67A C50 -25.4(13) . . . . ?
C51A C50 C49A O64 -29(2) . . . . ?
C51A C50 C49A O65A 157.4(17) . . . . ?
C51A C50 O67A C53 28.6(13) . . . . ?
C54A C53 C52A C51A 163.5(15) . . . . ?
C54A C53 O67A C50 176.2(9) . . . . ?
C49A C50 C51A C52A -166.0(13) . . . . ?
C49A C50 O67A C53 -178.4(9) . . . . ?
N7A C66 N7 C65 143.4(16) . . . . ?
C52 C53 C54 O66 -174(2) . . . . ?
C52 C53 C54 O63 9(3) . . . . ?
C52 C53 O67 C50 -1.6(15) . . . . ?
C51 C50 C49 O64 -5(3) . . . . ?
C51 C50 C49 O65 178(2) . . . . ?
C51 C50 O67 C53 0.0(16) . . . . ?
C54 C53 C52 C51 177.0(15) . . . . ?
C54 C53 O67 C50 -178.1(9) . . . . ?
C49 C50 C51 C52 -178.9(16) . . . . ?
C49 C50 O67 C53 180.0(9) . . . . ?
O67A C50 C51A C52A -23.1(18) . . . . ?
O67A C50 C49A O64 -174.1(10) . . . . ?
O67A C50 C49A O65A 12.6(18) . . . . ?
O67A C53 C52A C51A 16.0(17) . . . . ?
O67A C53 C54A O63 173.9(10) . . . . ?
O67A C53 C54A O66A -9.7(19) . . . . ?
O66 C54 O63 Nb1 5(2) . . . . ?
O64 C49A O65A V9 2(2) . . . . ?
O64 C49 O65 V7 7(2) . . . . ?
O65 C49 O64 Nb2 -8(2) . . . . ?
O67 C50 C51 C52 1(2) . . . . ?
O67 C50 C49 O64 175.6(10) . . . . ?
O67 C50 C49 O65 -2.2(19) . . . . ?
O67 C53 C52 C51 2.2(19) . . . . ?
O67 C53 C54 O66 1.3(19) . . . . ?
O67 C53 C54 O63 -175.7(10) . . . . ?
O65A C49A O64 Nb2 1(2) . . . . ?
O63 C54A O66A V2 -2(2) . . . . ?
O63 C54 O66 V4 -3(2) . . . . ?
O66A C54A O63 Nb1 3(2) . . . . ?
P8 C43 C48 C47 179.5(8) . . . . ?
P8 C43 C44 C45 -177.4(9) . . . . ?
P7 C37 C38 C39 -177.7(8) . . . . ?
P7 C37 C42 C41 -179.5(9) . . . . ?
P2 C7 C8 C9 174.1(7) . . . . ?
P2 C7 C12 C11 -174.8(8) . . . . ?
P5 C25 C30 C29 176.6(10) . . . . ?
P5 C25 C26 C27 -179.9(9) . . . . ?
P6 C31 C32 C33 174.8(7) . . . . ?
P6 C31 C36 C35 -174.5(6) . . . . ?
P1 C1 C6 C5 -179.3(9) . . . . ?
P1 C1 C2 C3 177.0(9) . . . . ?
P4 C19 C24 C23 178.5(11) . . . . ?
P4 C19 C20 C21 -176.3(11) . . . . ?
P3 C13 C14 C15 176.7(8) . . . . ?
P3 C13 C18 C17 -174.3(8) . . . . ?
V9 O57 P8 C43 -131.3(5) . . . . ?
V9 O57 P8 O39 109.9(5) . . . . ?
V9 O57 P8 O58 -13.6(6) . . . . ?
V9 O56 P7 C37 123.7(6) . . . . ?
V9 O56 P7 O69 4.5(6) . . . . ?
V9 O56 P7 O38 -120.4(5) . . . . ?
V8 O69 P7 C37 -102.6(6) . . . . ?
V8 O69 P7 O38 140.8(5) . . . . ?
V8 O69 P7 O56 15.0(7) . . . . ?
V8 O54 P6 C31 92.6(5) . . . . ?
V8 O54 P6 O37 -149.0(4) . . . . ?
V8 O54 P6 O53 -23.9(5) . . . . ?
V7 O52 P5 C25 136.4(5) . . . . ?
V7 O52 P5 O36 -106.7(5) . . . . ?
V7 O52 P5 O51 17.8(6) . . . . ?
V7 O53 P6 C31 -112.6(5) . . . . ?
V7 O53 P6 O37 130.1(4) . . . . ?
V7 O53 P6 O54 5.6(6) . . . . ?
V12 O37 P6 C31 -92.3(5) . . . . ?
V12 O37 P6 O53 23.6(6) . . . . ?
V12 O37 P6 O54 149.1(4) . . . . ?
V12 O25 P3 C13 90.5(6) . . . . ?
V12 O25 P3 O17 -25.1(6) . . . . ?
V12 O25 P3 O16 -150.9(5) . . . . ?
V4 O17 P3 C13 122.4(5) . . . . ?
V4 O17 P3 O16 3.8(5) . . . . ?
V4 O17 P3 O25 -120.8(4) . . . . ?
V4 O18 P4 C19 -130.9(5) . . . . ?
V4 O18 P4 O19 -12.7(6) . . . . ?
V4 O18 P4 O24 111.3(5) . . . . ?
V5 O19 P4 C19 99.7(6) . . . . ?
V5 O19 P4 O18 -16.6(7) . . . . ?
V5 O19 P4 O24 -143.1(5) . . . . ?
V5 O20 S1 O22 -52.6(5) . . . . ?
V5 O20 S1 O23 -176.5(4) . . . . ?
V5 O20 S1 O21 65.9(5) . . . . ?
V1 O12 P1 C1 -113.2(6) . . . . ?
V1 O12 P1 O13 0.9(7) . . . . ?
V1 O12 P1 O27 128.4(5) . . . . ?
V1 O21 S1 O22 56.2(5) . . . . ?
V1 O21 S1 O23 -178.8(5) . . . . ?
V1 O21 S1 O20 -62.0(5) . . . . ?
V2 O13 P1 C1 121.1(6) . . . . ?
V2 O13 P1 O12 4.8(7) . . . . ?
V2 O13 P1 O27 -121.7(5) . . . . ?
V2 O14 P2 C7 -129.6(5) . . . . ?
V2 O14 P2 O15 -12.9(6) . . . . ?
V2 O14 P2 O26 112.5(5) . . . . ?
V3 O15 P2 C7 93.4(6) . . . . ?
V3 O15 P2 O14 -22.1(6) . . . . ?
V3 O15 P2 O26 -148.7(5) . . . . ?
V3 O16 P3 C13 -97.2(5) . . . . ?
V3 O16 P3 O17 19.6(6) . . . . ?
V3 O16 P3 O25 145.0(4) . . . . ?
V11 O36 P5 C25 78.3(6) . . . . ?
V11 O36 P5 O52 -38.6(6) . . . . ?
V11 O36 P5 O51 -164.5(5) . . . . ?
V11 O24 P4 C19 -81.5(6) . . . . ?
V11 O24 P4 O19 160.9(5) . . . . ?
V11 O24 P4 O18 34.8(6) . . . . ?
V6 O60 S2 O61 97.2(11) . . . . ?
V6 O60 S2 O62 -156.3(9) . . . . ?
V6 O60 S2 O59 -25.6(10) . . . . ?
V6 O51 P5 C25 -98.4(6) . . . . ?
V6 O51 P5 O52 19.1(7) . . . . ?
V6 O51 P5 O36 145.6(5) . . . . ?
V10 O58 P8 C43 100.9(6) . . . . ?
V10 O58 P8 O39 -143.4(5) . . . . ?
V10 O58 P8 O57 -17.2(6) . . . . ?
V10 O59 S2 O61 -106.5(12) . . . . ?
V10 O59 S2 O60 19.4(12) . . . . ?
V10 O59 S2 O62 149.4(10) . . . . ?
V14 O39 P8 C43 -86.1(6) . . . . ?
V14 O39 P8 O58 158.3(5) . . . . ?
V14 O39 P8 O57 32.8(6) . . . . ?
V14 O27 P1 C1 75.3(6) . . . . ?
V14 O27 P1 O13 -39.5(5) . . . . ?
V14 O27 P1 O12 -166.5(4) . . . . ?
V13 O38 P7 C37 84.0(6) . . . . ?
V13 O38 P7 O69 -158.2(5) . . . . ?
V13 O38 P7 O56 -31.5(7) . . . . ?
V13 O26 P2 C7 -93.4(6) . . . . ?
V13 O26 P2 O15 148.9(5) . . . . ?
V13 O26 P2 O14 23.1(6) . . . . ?
C67 N7A C66 N7 130.1(18) . . . . ?
